data_4001800
loop_
_publ_author_name
'Sava, Dorina F.'
'Chapman, Karena W.'
'Rodriguez, Mark A.'
'Greathouse, Jeffery A.'
'Crozier, Paul S.'
'Zhao, Haiyan'
'Chupas, Peter J.'
'Nenoff, Tina M.'

_publ_section_title
;
 Competitive I2Sorption by Cu-BTC from Humid Gas Streams
;
_journal_issue 13
_journal_name_full 'Chemistry of Materials'
_journal_page_first 2591
_journal_paper_doi 10.1021/cm401762g
_journal_volume 25
_journal_year 2013
_chemical_formula_moiety
;
  'C288 H192 Cu48 I21.25 O240, 7(I1.75), 
10(I1.50), 19(I1.25), 14(I1.00)' 
;
_chemical_formula_sum 'C288 H192 Cu48 I108.75 O240'
_chemical_formula_weight 24343.09
_space_group_IT_number 1
_symmetry_cell_setting triclinic
_symmetry_Int_Tables_number 1
_symmetry_space_group_name_Hall 'P 1'
_symmetry_space_group_name_H-M 'P 1'
_audit_creation_date 2012-11-05
_audit_creation_method 'Materials Studio'
_cell_angle_alpha 90.0000
_cell_angle_beta 90.0000
_cell_angle_gamma 90.0000
_cell_formula_units_Z 1
_cell_length_a 25.9981
_cell_length_b 26.2767
_cell_length_c 26.5511
_cell_measurement_temperature 298(2)
_cell_volume 18138.232
_diffrn_ambient_temperature 298(2)
_diffrn_measured_fraction_theta_full 100.0
_diffrn_radiation_wavelength 0.2128
_exptl_absorpt_coefficient_mu 1.091
_exptl_absorpt_correction_type none
_exptl_crystal_density_diffrn 2.229
_exptl_crystal_density_meas ?
_exptl_crystal_density_method 'not measured'
_exptl_crystal_F_000 10995.8
_cod_data_source_file cm401762g_si_002.cif
_cod_data_source_block I2@Cu-BTC
_cod_depositor_comments
;
The following automatic conversions were performed:

'_geom_angle_publ_flag' value 'N' changed to 'n' according to the
built-in table from CIF Core dictionary named 'cif_core.dic' version
2.4.1 from 2010-06-29 (1288 times).

Automatic conversion script
Id: cif_fix_values 1891 2012-01-12 08:04:46Z andrius 

The following automatic conversions were performed:

'_exptl_crystal_density_meas' value 'not measured' was changed to '?'
- the value is perceived as not measured.

Automatic conversion script
Id: cif_fix_values 3008 2015-01-20 13:52:24Z robertas 
;
_cod_original_cell_volume 18138.23
_cod_database_code 4001800

loop_
_symmetry_equiv_pos_as_xyz
x,y,z

loop_
_atom_site_label
_atom_site_type_symbol
_atom_site_fract_x
_atom_site_fract_y
_atom_site_fract_z
_atom_site_U_iso_or_equiv
_atom_site_adp_type
_atom_site_occupancy
O1 O 0.31660 0.24310 0.94780 0.01270 Uiso 1.00
O2 O 0.31660 0.74310 0.44780 0.01270 Uiso 1.00
O3 O 0.81660 0.24310 0.44780 0.01270 Uiso 1.00
O4 O 0.81660 0.74310 0.94780 0.01270 Uiso 1.00
O5 O 0.68340 0.75690 0.94780 0.01270 Uiso 1.00
O6 O 0.68340 0.25690 0.44780 0.01270 Uiso 1.00
O7 O 0.18340 0.75690 0.44780 0.01270 Uiso 1.00
O8 O 0.18340 0.25690 0.94780 0.01270 Uiso 1.00
O9 O 0.68340 0.24310 0.05220 0.01270 Uiso 1.00
O10 O 0.68340 0.74310 0.55220 0.01270 Uiso 1.00
O11 O 0.18340 0.24310 0.55220 0.01270 Uiso 1.00
O12 O 0.18340 0.74310 0.05220 0.01270 Uiso 1.00
O13 O 0.31660 0.75690 0.05220 0.01270 Uiso 1.00
O14 O 0.31660 0.25690 0.55220 0.01270 Uiso 1.00
O15 O 0.81660 0.75690 0.55220 0.01270 Uiso 1.00
O16 O 0.81660 0.25690 0.05220 0.01270 Uiso 1.00
O17 O 0.94780 0.31660 0.24310 0.01270 Uiso 1.00
O18 O 0.94780 0.81660 0.74310 0.01270 Uiso 1.00
O19 O 0.44780 0.31660 0.74310 0.01270 Uiso 1.00
O20 O 0.44780 0.81660 0.24310 0.01270 Uiso 1.00
O21 O 0.94780 0.68340 0.75690 0.01270 Uiso 1.00
O22 O 0.94780 0.18340 0.25690 0.01270 Uiso 1.00
O23 O 0.44780 0.68340 0.25690 0.01270 Uiso 1.00
O24 O 0.44780 0.18340 0.75690 0.01270 Uiso 1.00
O25 O 0.05220 0.68340 0.24310 0.01270 Uiso 1.00
O26 O 0.05220 0.18340 0.74310 0.01270 Uiso 1.00
O27 O 0.55220 0.68340 0.74310 0.01270 Uiso 1.00
O28 O 0.55220 0.18340 0.24310 0.01270 Uiso 1.00
O29 O 0.05220 0.31660 0.75690 0.01270 Uiso 1.00
O30 O 0.05220 0.81660 0.25690 0.01270 Uiso 1.00
O31 O 0.55220 0.31660 0.25690 0.01270 Uiso 1.00
O32 O 0.55220 0.81660 0.75690 0.01270 Uiso 1.00
O33 O 0.24310 0.94780 0.31660 0.01270 Uiso 1.00
O34 O 0.24310 0.44780 0.81660 0.01270 Uiso 1.00
O35 O 0.74310 0.94780 0.81660 0.01270 Uiso 1.00
O36 O 0.74310 0.44780 0.31660 0.01270 Uiso 1.00
O37 O 0.75690 0.94780 0.68340 0.01270 Uiso 1.00
O38 O 0.75690 0.44780 0.18340 0.01270 Uiso 1.00
O39 O 0.25690 0.94780 0.18340 0.01270 Uiso 1.00
O40 O 0.25690 0.44780 0.68340 0.01270 Uiso 1.00
O41 O 0.24310 0.05220 0.68340 0.01270 Uiso 1.00
O42 O 0.24310 0.55220 0.18340 0.01270 Uiso 1.00
O43 O 0.74310 0.05220 0.18340 0.01270 Uiso 1.00
O44 O 0.74310 0.55220 0.68340 0.01270 Uiso 1.00
O45 O 0.75690 0.05220 0.31660 0.01270 Uiso 1.00
O46 O 0.75690 0.55220 0.81660 0.01270 Uiso 1.00
O47 O 0.25690 0.05220 0.81660 0.01270 Uiso 1.00
O48 O 0.25690 0.55220 0.31660 0.01270 Uiso 1.00
O49 O 0.24310 0.31660 0.05220 0.01270 Uiso 1.00
O50 O 0.24310 0.81660 0.55220 0.01270 Uiso 1.00
O51 O 0.74310 0.31660 0.55220 0.01270 Uiso 1.00
O52 O 0.74310 0.81660 0.05220 0.01270 Uiso 1.00
O53 O 0.75690 0.68340 0.05220 0.01270 Uiso 1.00
O54 O 0.75690 0.18340 0.55220 0.01270 Uiso 1.00
O55 O 0.25690 0.68340 0.55220 0.01270 Uiso 1.00
O56 O 0.25690 0.18340 0.05220 0.01270 Uiso 1.00
O57 O 0.24310 0.68340 0.94780 0.01270 Uiso 1.00
O58 O 0.24310 0.18340 0.44780 0.01270 Uiso 1.00
O59 O 0.74310 0.68340 0.44780 0.01270 Uiso 1.00
O60 O 0.74310 0.18340 0.94780 0.01270 Uiso 1.00
O61 O 0.75690 0.31660 0.94780 0.01270 Uiso 1.00
O62 O 0.75690 0.81660 0.44780 0.01270 Uiso 1.00
O63 O 0.25690 0.31660 0.44780 0.01270 Uiso 1.00
O64 O 0.25690 0.81660 0.94780 0.01270 Uiso 1.00
O65 O 0.31660 0.94780 0.75690 0.01270 Uiso 1.00
O66 O 0.31660 0.44780 0.25690 0.01270 Uiso 1.00
O67 O 0.81660 0.94780 0.25690 0.01270 Uiso 1.00
O68 O 0.81660 0.44780 0.75690 0.01270 Uiso 1.00
O69 O 0.68340 0.94780 0.24310 0.01270 Uiso 1.00
O70 O 0.68340 0.44780 0.74310 0.01270 Uiso 1.00
O71 O 0.18340 0.94780 0.74310 0.01270 Uiso 1.00
O72 O 0.18340 0.44780 0.24310 0.01270 Uiso 1.00
O73 O 0.68340 0.05220 0.75690 0.01270 Uiso 1.00
O74 O 0.68340 0.55220 0.25690 0.01270 Uiso 1.00
O75 O 0.18340 0.05220 0.25690 0.01270 Uiso 1.00
O76 O 0.18340 0.55220 0.75690 0.01270 Uiso 1.00
O77 O 0.31660 0.05220 0.24310 0.01270 Uiso 1.00
O78 O 0.31660 0.55220 0.74310 0.01270 Uiso 1.00
O79 O 0.81660 0.05220 0.74310 0.01270 Uiso 1.00
O80 O 0.81660 0.55220 0.24310 0.01270 Uiso 1.00
O81 O 0.94780 0.24310 0.68340 0.01270 Uiso 1.00
O82 O 0.94780 0.74310 0.18340 0.01270 Uiso 1.00
O83 O 0.44780 0.24310 0.18340 0.01270 Uiso 1.00
O84 O 0.44780 0.74310 0.68340 0.01270 Uiso 1.00
O85 O 0.94780 0.75690 0.31660 0.01270 Uiso 1.00
O86 O 0.94780 0.25690 0.81660 0.01270 Uiso 1.00
O87 O 0.44780 0.75690 0.81660 0.01270 Uiso 1.00
O88 O 0.44780 0.25690 0.31660 0.01270 Uiso 1.00
O89 O 0.05220 0.24310 0.31660 0.01270 Uiso 1.00
O90 O 0.05220 0.74310 0.81660 0.01270 Uiso 1.00
O91 O 0.55220 0.24310 0.81660 0.01270 Uiso 1.00
O92 O 0.55220 0.74310 0.31660 0.01270 Uiso 1.00
O93 O 0.05220 0.75690 0.68340 0.01270 Uiso 1.00
O94 O 0.05220 0.25690 0.18340 0.01270 Uiso 1.00
O95 O 0.55220 0.75690 0.18340 0.01270 Uiso 1.00
O96 O 0.55220 0.25690 0.68340 0.01270 Uiso 1.00
O97 O 0.68340 0.75690 0.05220 0.01270 Uiso 1.00
O98 O 0.68340 0.25690 0.55220 0.01270 Uiso 1.00
O99 O 0.18340 0.75690 0.55220 0.01270 Uiso 1.00
O100 O 0.18340 0.25690 0.05220 0.01270 Uiso 1.00
O101 O 0.31660 0.24310 0.05220 0.01270 Uiso 1.00
O102 O 0.31660 0.74310 0.55220 0.01270 Uiso 1.00
O103 O 0.81660 0.24310 0.55220 0.01270 Uiso 1.00
O104 O 0.81660 0.74310 0.05220 0.01270 Uiso 1.00
O105 O 0.31660 0.75690 0.94780 0.01270 Uiso 1.00
O106 O 0.31660 0.25690 0.44780 0.01270 Uiso 1.00
O107 O 0.81660 0.75690 0.44780 0.01270 Uiso 1.00
O108 O 0.81660 0.25690 0.94780 0.01270 Uiso 1.00
O109 O 0.68340 0.24310 0.94780 0.01270 Uiso 1.00
O110 O 0.68340 0.74310 0.44780 0.01270 Uiso 1.00
O111 O 0.18340 0.24310 0.44780 0.01270 Uiso 1.00
O112 O 0.18340 0.74310 0.94780 0.01270 Uiso 1.00
O113 O 0.05220 0.68340 0.75690 0.01270 Uiso 1.00
O114 O 0.05220 0.18340 0.25690 0.01270 Uiso 1.00
O115 O 0.55220 0.68340 0.25690 0.01270 Uiso 1.00
O116 O 0.55220 0.18340 0.75690 0.01270 Uiso 1.00
O117 O 0.05220 0.31660 0.24310 0.01270 Uiso 1.00
O118 O 0.05220 0.81660 0.74310 0.01270 Uiso 1.00
O119 O 0.55220 0.31660 0.74310 0.01270 Uiso 1.00
O120 O 0.55220 0.81660 0.24310 0.01270 Uiso 1.00
O121 O 0.94780 0.31660 0.75690 0.01270 Uiso 1.00
O122 O 0.94780 0.81660 0.25690 0.01270 Uiso 1.00
O123 O 0.44780 0.31660 0.25690 0.01270 Uiso 1.00
O124 O 0.44780 0.81660 0.75690 0.01270 Uiso 1.00
O125 O 0.94780 0.68340 0.24310 0.01270 Uiso 1.00
O126 O 0.94780 0.18340 0.74310 0.01270 Uiso 1.00
O127 O 0.44780 0.68340 0.74310 0.01270 Uiso 1.00
O128 O 0.44780 0.18340 0.24310 0.01270 Uiso 1.00
O129 O 0.75690 0.05220 0.68340 0.01270 Uiso 1.00
O130 O 0.75690 0.55220 0.18340 0.01270 Uiso 1.00
O131 O 0.25690 0.05220 0.18340 0.01270 Uiso 1.00
O132 O 0.25690 0.55220 0.68340 0.01270 Uiso 1.00
O133 O 0.24310 0.05220 0.31660 0.01270 Uiso 1.00
O134 O 0.24310 0.55220 0.81660 0.01270 Uiso 1.00
O135 O 0.74310 0.05220 0.81660 0.01270 Uiso 1.00
O136 O 0.74310 0.55220 0.31660 0.01270 Uiso 1.00
O137 O 0.75690 0.94780 0.31660 0.01270 Uiso 1.00
O138 O 0.75690 0.44780 0.81660 0.01270 Uiso 1.00
O139 O 0.25690 0.94780 0.81660 0.01270 Uiso 1.00
O140 O 0.25690 0.44780 0.31660 0.01270 Uiso 1.00
O141 O 0.24310 0.94780 0.68340 0.01270 Uiso 1.00
O142 O 0.24310 0.44780 0.18340 0.01270 Uiso 1.00
O143 O 0.74310 0.94780 0.18340 0.01270 Uiso 1.00
O144 O 0.74310 0.44780 0.68340 0.01270 Uiso 1.00
O145 O 0.75690 0.68340 0.94780 0.01270 Uiso 1.00
O146 O 0.75690 0.18340 0.44780 0.01270 Uiso 1.00
O147 O 0.25690 0.68340 0.44780 0.01270 Uiso 1.00
O148 O 0.25690 0.18340 0.94780 0.01270 Uiso 1.00
O149 O 0.24310 0.31660 0.94780 0.01270 Uiso 1.00
O150 O 0.24310 0.81660 0.44780 0.01270 Uiso 1.00
O151 O 0.74310 0.31660 0.44780 0.01270 Uiso 1.00
O152 O 0.74310 0.81660 0.94780 0.01270 Uiso 1.00
O153 O 0.75690 0.31660 0.05220 0.01270 Uiso 1.00
O154 O 0.75690 0.81660 0.55220 0.01270 Uiso 1.00
O155 O 0.25690 0.31660 0.55220 0.01270 Uiso 1.00
O156 O 0.25690 0.81660 0.05220 0.01270 Uiso 1.00
O157 O 0.24310 0.68340 0.05220 0.01270 Uiso 1.00
O158 O 0.24310 0.18340 0.55220 0.01270 Uiso 1.00
O159 O 0.74310 0.68340 0.55220 0.01270 Uiso 1.00
O160 O 0.74310 0.18340 0.05220 0.01270 Uiso 1.00
O161 O 0.68340 0.05220 0.24310 0.01270 Uiso 1.00
O162 O 0.68340 0.55220 0.74310 0.01270 Uiso 1.00
O163 O 0.18340 0.05220 0.74310 0.01270 Uiso 1.00
O164 O 0.18340 0.55220 0.24310 0.01270 Uiso 1.00
O165 O 0.31660 0.05220 0.75690 0.01270 Uiso 1.00
O166 O 0.31660 0.55220 0.25690 0.01270 Uiso 1.00
O167 O 0.81660 0.05220 0.25690 0.01270 Uiso 1.00
O168 O 0.81660 0.55220 0.75690 0.01270 Uiso 1.00
O169 O 0.31660 0.94780 0.24310 0.01270 Uiso 1.00
O170 O 0.31660 0.44780 0.74310 0.01270 Uiso 1.00
O171 O 0.81660 0.94780 0.74310 0.01270 Uiso 1.00
O172 O 0.81660 0.44780 0.24310 0.01270 Uiso 1.00
O173 O 0.68340 0.94780 0.75690 0.01270 Uiso 1.00
O174 O 0.68340 0.44780 0.25690 0.01270 Uiso 1.00
O175 O 0.18340 0.94780 0.25690 0.01270 Uiso 1.00
O176 O 0.18340 0.44780 0.75690 0.01270 Uiso 1.00
O177 O 0.05220 0.75690 0.31660 0.01270 Uiso 1.00
O178 O 0.05220 0.25690 0.81660 0.01270 Uiso 1.00
O179 O 0.55220 0.75690 0.81660 0.01270 Uiso 1.00
O180 O 0.55220 0.25690 0.31660 0.01270 Uiso 1.00
O181 O 0.05220 0.24310 0.68340 0.01270 Uiso 1.00
O182 O 0.05220 0.74310 0.18340 0.01270 Uiso 1.00
O183 O 0.55220 0.24310 0.18340 0.01270 Uiso 1.00
O184 O 0.55220 0.74310 0.68340 0.01270 Uiso 1.00
O185 O 0.94780 0.75690 0.68340 0.01270 Uiso 1.00
O186 O 0.94780 0.25690 0.18340 0.01270 Uiso 1.00
O187 O 0.44780 0.75690 0.18340 0.01270 Uiso 1.00
O188 O 0.44780 0.25690 0.68340 0.01270 Uiso 1.00
O189 O 0.94780 0.24310 0.31660 0.01270 Uiso 1.00
O190 O 0.94780 0.74310 0.81660 0.01270 Uiso 1.00
O191 O 0.44780 0.24310 0.81660 0.01270 Uiso 1.00
O192 O 0.44780 0.74310 0.31660 0.01270 Uiso 1.00
Cu193 Cu 0.28530 0.28530 0.00000 0.01270 Uiso 1.00
O194 O 0.34340 0.34340 0.00000 0.01270 Uiso 1.00
Cu195 Cu 0.28530 0.78530 0.50000 0.01270 Uiso 1.00
O196 O 0.34340 0.84340 0.50000 0.01270 Uiso 1.00
Cu197 Cu 0.78530 0.28530 0.50000 0.01270 Uiso 1.00
O198 O 0.84340 0.34340 0.50000 0.01270 Uiso 1.00
Cu199 Cu 0.78530 0.78530 0.00000 0.01270 Uiso 1.00
O200 O 0.84340 0.84340 0.00000 0.01270 Uiso 1.00
Cu201 Cu 0.71470 0.71470 0.00000 0.01270 Uiso 1.00
O202 O 0.65660 0.65660 0.00000 0.01270 Uiso 1.00
Cu203 Cu 0.71470 0.21470 0.50000 0.01270 Uiso 1.00
O204 O 0.65660 0.15660 0.50000 0.01270 Uiso 1.00
Cu205 Cu 0.21470 0.71470 0.50000 0.01270 Uiso 1.00
O206 O 0.15660 0.65660 0.50000 0.01270 Uiso 1.00
Cu207 Cu 0.21470 0.21470 0.00000 0.01270 Uiso 1.00
O208 O 0.15660 0.15660 0.00000 0.01270 Uiso 1.00
Cu209 Cu 0.71470 0.28530 0.00000 0.01270 Uiso 1.00
O210 O 0.65660 0.34340 0.00000 0.01270 Uiso 1.00
Cu211 Cu 0.71470 0.78530 0.50000 0.01270 Uiso 1.00
O212 O 0.65660 0.84340 0.50000 0.01270 Uiso 1.00
Cu213 Cu 0.21470 0.28530 0.50000 0.01270 Uiso 1.00
O214 O 0.15660 0.34340 0.50000 0.01270 Uiso 1.00
Cu215 Cu 0.21470 0.78530 0.00000 0.01270 Uiso 1.00
O216 O 0.15660 0.84340 0.00000 0.01270 Uiso 1.00
Cu217 Cu 0.28530 0.71470 0.00000 0.01270 Uiso 1.00
O218 O 0.34340 0.65660 0.00000 0.01270 Uiso 1.00
Cu219 Cu 0.28530 0.21470 0.50000 0.01270 Uiso 1.00
O220 O 0.34340 0.15660 0.50000 0.01270 Uiso 1.00
Cu221 Cu 0.78530 0.71470 0.50000 0.01270 Uiso 1.00
O222 O 0.84340 0.65660 0.50000 0.01270 Uiso 1.00
Cu223 Cu 0.78530 0.21470 0.00000 0.01270 Uiso 1.00
O224 O 0.84340 0.15660 0.00000 0.01270 Uiso 1.00
Cu225 Cu 0.00000 0.28530 0.28530 0.01270 Uiso 1.00
O226 O 0.00000 0.34340 0.34340 0.01270 Uiso 1.00
Cu227 Cu 0.00000 0.78530 0.78530 0.01270 Uiso 1.00
O228 O 0.00000 0.84340 0.84340 0.01270 Uiso 1.00
Cu229 Cu 0.50000 0.28530 0.78530 0.01270 Uiso 1.00
O230 O 0.50000 0.34340 0.84340 0.01270 Uiso 1.00
Cu231 Cu 0.50000 0.78530 0.28530 0.01270 Uiso 1.00
O232 O 0.50000 0.84340 0.34340 0.01270 Uiso 1.00
Cu233 Cu 0.00000 0.71470 0.71470 0.01270 Uiso 1.00
O234 O 0.00000 0.65660 0.65660 0.01270 Uiso 1.00
Cu235 Cu 0.00000 0.21470 0.21470 0.01270 Uiso 1.00
O236 O 0.00000 0.15660 0.15660 0.01270 Uiso 1.00
Cu237 Cu 0.50000 0.71470 0.21470 0.01270 Uiso 1.00
O238 O 0.50000 0.65660 0.15660 0.01270 Uiso 1.00
Cu239 Cu 0.50000 0.21470 0.71470 0.01270 Uiso 1.00
O240 O 0.50000 0.15660 0.65660 0.01270 Uiso 1.00
Cu241 Cu 0.00000 0.71470 0.28530 0.01270 Uiso 1.00
O242 O 0.00000 0.65660 0.34340 0.01270 Uiso 1.00
Cu243 Cu 0.00000 0.21470 0.78530 0.01270 Uiso 1.00
O244 O 0.00000 0.15660 0.84340 0.01270 Uiso 1.00
Cu245 Cu 0.50000 0.71470 0.78530 0.01270 Uiso 1.00
O246 O 0.50000 0.65660 0.84340 0.01270 Uiso 1.00
Cu247 Cu 0.50000 0.21470 0.28530 0.01270 Uiso 1.00
O248 O 0.50000 0.15660 0.34340 0.01270 Uiso 1.00
Cu249 Cu 0.00000 0.28530 0.71470 0.01270 Uiso 1.00
O250 O 0.00000 0.34340 0.65660 0.01270 Uiso 1.00
Cu251 Cu 0.00000 0.78530 0.21470 0.01270 Uiso 1.00
O252 O 0.00000 0.84340 0.15660 0.01270 Uiso 1.00
Cu253 Cu 0.50000 0.28530 0.21470 0.01270 Uiso 1.00
O254 O 0.50000 0.34340 0.15660 0.01270 Uiso 1.00
Cu255 Cu 0.50000 0.78530 0.71470 0.01270 Uiso 1.00
O256 O 0.50000 0.84340 0.65660 0.01270 Uiso 1.00
Cu257 Cu 0.28530 0.00000 0.28530 0.01270 Uiso 1.00
O258 O 0.34340 0.00000 0.34340 0.01270 Uiso 1.00
Cu259 Cu 0.28530 0.50000 0.78530 0.01270 Uiso 1.00
O260 O 0.34340 0.50000 0.84340 0.01270 Uiso 1.00
Cu261 Cu 0.78530 0.00000 0.78530 0.01270 Uiso 1.00
O262 O 0.84340 0.00000 0.84340 0.01270 Uiso 1.00
Cu263 Cu 0.78530 0.50000 0.28530 0.01270 Uiso 1.00
O264 O 0.84340 0.50000 0.34340 0.01270 Uiso 1.00
Cu265 Cu 0.71470 0.00000 0.71470 0.01270 Uiso 1.00
O266 O 0.65660 0.00000 0.65660 0.01270 Uiso 1.00
Cu267 Cu 0.71470 0.50000 0.21470 0.01270 Uiso 1.00
O268 O 0.65660 0.50000 0.15660 0.01270 Uiso 1.00
Cu269 Cu 0.21470 0.00000 0.21470 0.01270 Uiso 1.00
O270 O 0.15660 0.00000 0.15660 0.01270 Uiso 1.00
Cu271 Cu 0.21470 0.50000 0.71470 0.01270 Uiso 1.00
O272 O 0.15660 0.50000 0.65660 0.01270 Uiso 1.00
Cu273 Cu 0.28530 0.00000 0.71470 0.01270 Uiso 1.00
O274 O 0.34340 0.00000 0.65660 0.01270 Uiso 1.00
Cu275 Cu 0.28530 0.50000 0.21470 0.01270 Uiso 1.00
O276 O 0.34340 0.50000 0.15660 0.01270 Uiso 1.00
Cu277 Cu 0.78530 0.00000 0.21470 0.01270 Uiso 1.00
O278 O 0.84340 0.00000 0.15660 0.01270 Uiso 1.00
Cu279 Cu 0.78530 0.50000 0.71470 0.01270 Uiso 1.00
O280 O 0.84340 0.50000 0.65660 0.01270 Uiso 1.00
Cu281 Cu 0.71470 0.00000 0.28530 0.01270 Uiso 1.00
O282 O 0.65660 0.00000 0.34340 0.01270 Uiso 1.00
Cu283 Cu 0.71470 0.50000 0.78530 0.01270 Uiso 1.00
O284 O 0.65660 0.50000 0.84340 0.01270 Uiso 1.00
Cu285 Cu 0.21470 0.00000 0.78530 0.01270 Uiso 1.00
O286 O 0.15660 0.00000 0.84340 0.01270 Uiso 1.00
Cu287 Cu 0.21470 0.50000 0.28530 0.01270 Uiso 1.00
O288 O 0.15660 0.50000 0.34340 0.01270 Uiso 1.00
C289 C 0.32200 0.17800 0.88700 0.01270 Uiso 1.00
C290 C 0.29680 0.20320 0.93130 0.01270 Uiso 1.00
C291 C 0.32200 0.67800 0.38700 0.01270 Uiso 1.00
C292 C 0.29680 0.70320 0.43130 0.01270 Uiso 1.00
C293 C 0.67800 0.82200 0.88700 0.01270 Uiso 1.00
C294 C 0.70320 0.79680 0.93130 0.01270 Uiso 1.00
C295 C 0.67800 0.32200 0.38700 0.01270 Uiso 1.00
C296 C 0.70320 0.29680 0.43130 0.01270 Uiso 1.00
C297 C 0.17800 0.32200 0.88700 0.01270 Uiso 1.00
C298 C 0.20320 0.29680 0.93130 0.01270 Uiso 1.00
C299 C 0.67800 0.17800 0.11300 0.01270 Uiso 1.00
C300 C 0.70320 0.20320 0.06870 0.01270 Uiso 1.00
C301 C 0.67800 0.67800 0.61300 0.01270 Uiso 1.00
C302 C 0.70320 0.70320 0.56870 0.01270 Uiso 1.00
C303 C 0.17800 0.17800 0.61300 0.01270 Uiso 1.00
C304 C 0.20320 0.20320 0.56870 0.01270 Uiso 1.00
C305 C 0.32200 0.82200 0.11300 0.01270 Uiso 1.00
C306 C 0.29680 0.79680 0.06870 0.01270 Uiso 1.00
C307 C 0.32200 0.32200 0.61300 0.01270 Uiso 1.00
C308 C 0.29680 0.29680 0.56870 0.01270 Uiso 1.00
C309 C 0.88700 0.32200 0.17800 0.01270 Uiso 1.00
C310 C 0.93130 0.29680 0.20320 0.01270 Uiso 1.00
C311 C 0.38700 0.32200 0.67800 0.01270 Uiso 1.00
C312 C 0.43130 0.29680 0.70320 0.01270 Uiso 1.00
C313 C 0.88700 0.67800 0.82200 0.01270 Uiso 1.00
C314 C 0.93130 0.70320 0.79680 0.01270 Uiso 1.00
C315 C 0.88700 0.17800 0.32200 0.01270 Uiso 1.00
C316 C 0.93130 0.20320 0.29680 0.01270 Uiso 1.00
C317 C 0.38700 0.67800 0.32200 0.01270 Uiso 1.00
C318 C 0.43130 0.70320 0.29680 0.01270 Uiso 1.00
C319 C 0.11300 0.67800 0.17800 0.01270 Uiso 1.00
C320 C 0.06870 0.70320 0.20320 0.01270 Uiso 1.00
C321 C 0.61300 0.67800 0.67800 0.01270 Uiso 1.00
C322 C 0.56870 0.70320 0.70320 0.01270 Uiso 1.00
C323 C 0.61300 0.17800 0.17800 0.01270 Uiso 1.00
C324 C 0.56870 0.20320 0.20320 0.01270 Uiso 1.00
C325 C 0.11300 0.32200 0.82200 0.01270 Uiso 1.00
C326 C 0.06870 0.29680 0.79680 0.01270 Uiso 1.00
C327 C 0.61300 0.32200 0.32200 0.01270 Uiso 1.00
C328 C 0.56870 0.29680 0.29680 0.01270 Uiso 1.00
C329 C 0.17800 0.88700 0.32200 0.01270 Uiso 1.00
C330 C 0.20320 0.93130 0.29680 0.01270 Uiso 1.00
C331 C 0.17800 0.38700 0.82200 0.01270 Uiso 1.00
C332 C 0.20320 0.43130 0.79680 0.01270 Uiso 1.00
C333 C 0.82200 0.88700 0.67800 0.01270 Uiso 1.00
C334 C 0.79680 0.93130 0.70320 0.01270 Uiso 1.00
C335 C 0.82200 0.38700 0.17800 0.01270 Uiso 1.00
C336 C 0.79680 0.43130 0.20320 0.01270 Uiso 1.00
C337 C 0.32200 0.88700 0.17800 0.01270 Uiso 1.00
C338 C 0.29680 0.93130 0.20320 0.01270 Uiso 1.00
C339 C 0.17800 0.11300 0.67800 0.01270 Uiso 1.00
C340 C 0.20320 0.06870 0.70320 0.01270 Uiso 1.00
C341 C 0.17800 0.61300 0.17800 0.01270 Uiso 1.00
C342 C 0.20320 0.56870 0.20320 0.01270 Uiso 1.00
C343 C 0.82200 0.11300 0.32200 0.01270 Uiso 1.00
C344 C 0.79680 0.06870 0.29680 0.01270 Uiso 1.00
C345 C 0.82200 0.61300 0.82200 0.01270 Uiso 1.00
C346 C 0.79680 0.56870 0.79680 0.01270 Uiso 1.00
C347 C 0.32200 0.61300 0.32200 0.01270 Uiso 1.00
C348 C 0.29680 0.56870 0.29680 0.01270 Uiso 1.00
C349 C 0.17800 0.32200 0.11300 0.01270 Uiso 1.00
C350 C 0.20320 0.29680 0.06870 0.01270 Uiso 1.00
C351 C 0.17800 0.82200 0.61300 0.01270 Uiso 1.00
C352 C 0.20320 0.79680 0.56870 0.01270 Uiso 1.00
C353 C 0.82200 0.67800 0.11300 0.01270 Uiso 1.00
C354 C 0.79680 0.70320 0.06870 0.01270 Uiso 1.00
C355 C 0.82200 0.17800 0.61300 0.01270 Uiso 1.00
C356 C 0.79680 0.20320 0.56870 0.01270 Uiso 1.00
C357 C 0.32200 0.17800 0.11300 0.01270 Uiso 1.00
C358 C 0.29680 0.20320 0.06870 0.01270 Uiso 1.00
C359 C 0.17800 0.67800 0.88700 0.01270 Uiso 1.00
C360 C 0.20320 0.70320 0.93130 0.01270 Uiso 1.00
C361 C 0.17800 0.17800 0.38700 0.01270 Uiso 1.00
C362 C 0.20320 0.20320 0.43130 0.01270 Uiso 1.00
C363 C 0.82200 0.32200 0.88700 0.01270 Uiso 1.00
C364 C 0.79680 0.29680 0.93130 0.01270 Uiso 1.00
C365 C 0.82200 0.82200 0.38700 0.01270 Uiso 1.00
C366 C 0.79680 0.79680 0.43130 0.01270 Uiso 1.00
C367 C 0.32200 0.32200 0.38700 0.01270 Uiso 1.00
C368 C 0.29680 0.29680 0.43130 0.01270 Uiso 1.00
C369 C 0.32200 0.88700 0.82200 0.01270 Uiso 1.00
C370 C 0.29680 0.93130 0.79680 0.01270 Uiso 1.00
C371 C 0.32200 0.38700 0.32200 0.01270 Uiso 1.00
C372 C 0.29680 0.43130 0.29680 0.01270 Uiso 1.00
C373 C 0.67800 0.88700 0.17800 0.01270 Uiso 1.00
C374 C 0.70320 0.93130 0.20320 0.01270 Uiso 1.00
C375 C 0.67800 0.38700 0.67800 0.01270 Uiso 1.00
C376 C 0.70320 0.43130 0.70320 0.01270 Uiso 1.00
C377 C 0.17800 0.38700 0.17800 0.01270 Uiso 1.00
C378 C 0.20320 0.43130 0.20320 0.01270 Uiso 1.00
C379 C 0.67800 0.11300 0.82200 0.01270 Uiso 1.00
C380 C 0.70320 0.06870 0.79680 0.01270 Uiso 1.00
C381 C 0.67800 0.61300 0.32200 0.01270 Uiso 1.00
C382 C 0.70320 0.56870 0.29680 0.01270 Uiso 1.00
C383 C 0.17800 0.11300 0.32200 0.01270 Uiso 1.00
C384 C 0.20320 0.06870 0.29680 0.01270 Uiso 1.00
C385 C 0.32200 0.11300 0.17800 0.01270 Uiso 1.00
C386 C 0.29680 0.06870 0.20320 0.01270 Uiso 1.00
C387 C 0.32200 0.61300 0.67800 0.01270 Uiso 1.00
C388 C 0.29680 0.56870 0.70320 0.01270 Uiso 1.00
C389 C 0.88700 0.17800 0.67800 0.01270 Uiso 1.00
C390 C 0.93130 0.20320 0.70320 0.01270 Uiso 1.00
C391 C 0.38700 0.17800 0.17800 0.01270 Uiso 1.00
C392 C 0.43130 0.20320 0.20320 0.01270 Uiso 1.00
C393 C 0.88700 0.82200 0.32200 0.01270 Uiso 1.00
C394 C 0.93130 0.79680 0.29680 0.01270 Uiso 1.00
C395 C 0.38700 0.82200 0.82200 0.01270 Uiso 1.00
C396 C 0.43130 0.79680 0.79680 0.01270 Uiso 1.00
C397 C 0.38700 0.32200 0.32200 0.01270 Uiso 1.00
C398 C 0.43130 0.29680 0.29680 0.01270 Uiso 1.00
C399 C 0.11300 0.17800 0.32200 0.01270 Uiso 1.00
C400 C 0.06870 0.20320 0.29680 0.01270 Uiso 1.00
C401 C 0.61300 0.17800 0.82200 0.01270 Uiso 1.00
C402 C 0.56870 0.20320 0.79680 0.01270 Uiso 1.00
C403 C 0.11300 0.82200 0.67800 0.01270 Uiso 1.00
C404 C 0.06870 0.79680 0.70320 0.01270 Uiso 1.00
C405 C 0.11300 0.32200 0.17800 0.01270 Uiso 1.00
C406 C 0.06870 0.29680 0.20320 0.01270 Uiso 1.00
C407 C 0.61300 0.82200 0.17800 0.01270 Uiso 1.00
C408 C 0.56870 0.79680 0.20320 0.01270 Uiso 1.00
C409 C 0.67800 0.82200 0.11300 0.01270 Uiso 1.00
C410 C 0.70320 0.79680 0.06870 0.01270 Uiso 1.00
C411 C 0.67800 0.32200 0.61300 0.01270 Uiso 1.00
C412 C 0.70320 0.29680 0.56870 0.01270 Uiso 1.00
C413 C 0.32200 0.67800 0.61300 0.01270 Uiso 1.00
C414 C 0.29680 0.70320 0.56870 0.01270 Uiso 1.00
C415 C 0.32200 0.82200 0.88700 0.01270 Uiso 1.00
C416 C 0.29680 0.79680 0.93130 0.01270 Uiso 1.00
C417 C 0.67800 0.17800 0.88700 0.01270 Uiso 1.00
C418 C 0.70320 0.20320 0.93130 0.01270 Uiso 1.00
C419 C 0.67800 0.67800 0.38700 0.01270 Uiso 1.00
C420 C 0.70320 0.70320 0.43130 0.01270 Uiso 1.00
C421 C 0.11300 0.67800 0.82200 0.01270 Uiso 1.00
C422 C 0.06870 0.70320 0.79680 0.01270 Uiso 1.00
C423 C 0.61300 0.67800 0.32200 0.01270 Uiso 1.00
C424 C 0.56870 0.70320 0.29680 0.01270 Uiso 1.00
C425 C 0.61300 0.32200 0.67800 0.01270 Uiso 1.00
C426 C 0.56870 0.29680 0.70320 0.01270 Uiso 1.00
C427 C 0.88700 0.32200 0.82200 0.01270 Uiso 1.00
C428 C 0.93130 0.29680 0.79680 0.01270 Uiso 1.00
C429 C 0.88700 0.67800 0.17800 0.01270 Uiso 1.00
C430 C 0.93130 0.70320 0.20320 0.01270 Uiso 1.00
C431 C 0.38700 0.67800 0.67800 0.01270 Uiso 1.00
C432 C 0.43130 0.70320 0.70320 0.01270 Uiso 1.00
C433 C 0.82200 0.11300 0.67800 0.01270 Uiso 1.00
C434 C 0.79680 0.06870 0.70320 0.01270 Uiso 1.00
C435 C 0.82200 0.61300 0.17800 0.01270 Uiso 1.00
C436 C 0.79680 0.56870 0.20320 0.01270 Uiso 1.00
C437 C 0.17800 0.61300 0.82200 0.01270 Uiso 1.00
C438 C 0.20320 0.56870 0.79680 0.01270 Uiso 1.00
C439 C 0.82200 0.88700 0.32200 0.01270 Uiso 1.00
C440 C 0.79680 0.93130 0.29680 0.01270 Uiso 1.00
C441 C 0.82200 0.38700 0.82200 0.01270 Uiso 1.00
C442 C 0.79680 0.43130 0.79680 0.01270 Uiso 1.00
C443 C 0.17800 0.88700 0.67800 0.01270 Uiso 1.00
C444 C 0.20320 0.93130 0.70320 0.01270 Uiso 1.00
C445 C 0.82200 0.67800 0.88700 0.01270 Uiso 1.00
C446 C 0.79680 0.70320 0.93130 0.01270 Uiso 1.00
C447 C 0.82200 0.17800 0.38700 0.01270 Uiso 1.00
C448 C 0.79680 0.20320 0.43130 0.01270 Uiso 1.00
C449 C 0.17800 0.82200 0.38700 0.01270 Uiso 1.00
C450 C 0.20320 0.79680 0.43130 0.01270 Uiso 1.00
C451 C 0.82200 0.32200 0.11300 0.01270 Uiso 1.00
C452 C 0.79680 0.29680 0.06870 0.01270 Uiso 1.00
C453 C 0.82200 0.82200 0.61300 0.01270 Uiso 1.00
C454 C 0.79680 0.79680 0.56870 0.01270 Uiso 1.00
C455 C 0.17800 0.67800 0.11300 0.01270 Uiso 1.00
C456 C 0.20320 0.70320 0.06870 0.01270 Uiso 1.00
C457 C 0.67800 0.11300 0.17800 0.01270 Uiso 1.00
C458 C 0.70320 0.06870 0.20320 0.01270 Uiso 1.00
C459 C 0.67800 0.61300 0.67800 0.01270 Uiso 1.00
C460 C 0.70320 0.56870 0.70320 0.01270 Uiso 1.00
C461 C 0.32200 0.11300 0.82200 0.01270 Uiso 1.00
C462 C 0.29680 0.06870 0.79680 0.01270 Uiso 1.00
C463 C 0.32200 0.38700 0.67800 0.01270 Uiso 1.00
C464 C 0.29680 0.43130 0.70320 0.01270 Uiso 1.00
C465 C 0.67800 0.88700 0.82200 0.01270 Uiso 1.00
C466 C 0.70320 0.93130 0.79680 0.01270 Uiso 1.00
C467 C 0.67800 0.38700 0.32200 0.01270 Uiso 1.00
C468 C 0.70320 0.43130 0.29680 0.01270 Uiso 1.00
C469 C 0.11300 0.82200 0.32200 0.01270 Uiso 1.00
C470 C 0.06870 0.79680 0.29680 0.01270 Uiso 1.00
C471 C 0.61300 0.82200 0.82200 0.01270 Uiso 1.00
C472 C 0.56870 0.79680 0.79680 0.01270 Uiso 1.00
C473 C 0.11300 0.17800 0.67800 0.01270 Uiso 1.00
C474 C 0.06870 0.20320 0.70320 0.01270 Uiso 1.00
C475 C 0.88700 0.82200 0.67800 0.01270 Uiso 1.00
C476 C 0.93130 0.79680 0.70320 0.01270 Uiso 1.00
C477 C 0.38700 0.82200 0.17800 0.01270 Uiso 1.00
C478 C 0.43130 0.79680 0.20320 0.01270 Uiso 1.00
C479 C 0.38700 0.17800 0.82200 0.01270 Uiso 1.00
C480 C 0.43130 0.20320 0.79680 0.01270 Uiso 1.00
C481 C 0.36550 0.19940 0.86550 0.01270 Uiso 1.00
H482 H 0.38327 0.23463 0.88327 0.01270 Uiso 1.00
C483 C 0.36550 0.69940 0.36550 0.01270 Uiso 1.00
H484 H 0.38327 0.73463 0.38327 0.01270 Uiso 1.00
C485 C 0.63450 0.80060 0.86550 0.01270 Uiso 1.00
H486 H 0.61673 0.76537 0.88327 0.01270 Uiso 1.00
C487 C 0.63450 0.30060 0.36550 0.01270 Uiso 1.00
H488 H 0.61673 0.26537 0.38327 0.01270 Uiso 1.00
C489 C 0.13450 0.80060 0.36550 0.01270 Uiso 1.00
H490 H 0.11673 0.76537 0.38327 0.01270 Uiso 1.00
C491 C 0.63450 0.19940 0.13450 0.01270 Uiso 1.00
H492 H 0.61673 0.23463 0.11673 0.01270 Uiso 1.00
C493 C 0.63450 0.69940 0.63450 0.01270 Uiso 1.00
H494 H 0.61673 0.73463 0.61673 0.01270 Uiso 1.00
C495 C 0.13450 0.69940 0.13450 0.01270 Uiso 1.00
H496 H 0.11673 0.73463 0.11673 0.01270 Uiso 1.00
C497 C 0.36550 0.80060 0.13450 0.01270 Uiso 1.00
H498 H 0.38327 0.76537 0.11673 0.01270 Uiso 1.00
C499 C 0.36550 0.30060 0.63450 0.01270 Uiso 1.00
H500 H 0.38327 0.26537 0.61673 0.01270 Uiso 1.00
C501 C 0.86550 0.36550 0.19940 0.01270 Uiso 1.00
H502 H 0.88327 0.38327 0.23463 0.01270 Uiso 1.00
C503 C 0.86550 0.86550 0.69940 0.01270 Uiso 1.00
H504 H 0.88327 0.88327 0.73463 0.01270 Uiso 1.00
C505 C 0.36550 0.36550 0.69940 0.01270 Uiso 1.00
H506 H 0.38327 0.38327 0.73463 0.01270 Uiso 1.00
C507 C 0.86550 0.63450 0.80060 0.01270 Uiso 1.00
H508 H 0.88327 0.61673 0.76537 0.01270 Uiso 1.00
C509 C 0.86550 0.13450 0.30060 0.01270 Uiso 1.00
H510 H 0.88327 0.11673 0.26537 0.01270 Uiso 1.00
C511 C 0.36550 0.13450 0.80060 0.01270 Uiso 1.00
H512 H 0.38327 0.11673 0.76537 0.01270 Uiso 1.00
C513 C 0.13450 0.63450 0.19940 0.01270 Uiso 1.00
H514 H 0.11673 0.61673 0.23463 0.01270 Uiso 1.00
C515 C 0.13450 0.13450 0.69940 0.01270 Uiso 1.00
H516 H 0.11673 0.11673 0.73463 0.01270 Uiso 1.00
C517 C 0.13450 0.36550 0.80060 0.01270 Uiso 1.00
H518 H 0.11673 0.38327 0.76537 0.01270 Uiso 1.00
C519 C 0.13450 0.86550 0.30060 0.01270 Uiso 1.00
H520 H 0.11673 0.88327 0.26537 0.01270 Uiso 1.00
C521 C 0.19940 0.86550 0.36550 0.01270 Uiso 1.00
H522 H 0.23463 0.88327 0.38327 0.01270 Uiso 1.00
C523 C 0.69940 0.86550 0.86550 0.01270 Uiso 1.00
H524 H 0.73463 0.88327 0.88327 0.01270 Uiso 1.00
C525 C 0.69940 0.36550 0.36550 0.01270 Uiso 1.00
H526 H 0.73463 0.38327 0.38327 0.01270 Uiso 1.00
C527 C 0.80060 0.86550 0.63450 0.01270 Uiso 1.00
H528 H 0.76537 0.88327 0.61673 0.01270 Uiso 1.00
C529 C 0.80060 0.36550 0.13450 0.01270 Uiso 1.00
H530 H 0.76537 0.38327 0.11673 0.01270 Uiso 1.00
C531 C 0.30060 0.86550 0.13450 0.01270 Uiso 1.00
H532 H 0.26537 0.88327 0.11673 0.01270 Uiso 1.00
C533 C 0.19940 0.13450 0.63450 0.01270 Uiso 1.00
H534 H 0.23463 0.11673 0.61673 0.01270 Uiso 1.00
C535 C 0.69940 0.13450 0.13450 0.01270 Uiso 1.00
H536 H 0.73463 0.11673 0.11673 0.01270 Uiso 1.00
C537 C 0.80060 0.13450 0.36550 0.01270 Uiso 1.00
H538 H 0.76537 0.11673 0.38327 0.01270 Uiso 1.00
C539 C 0.30060 0.13450 0.86550 0.01270 Uiso 1.00
H540 H 0.26537 0.11673 0.88327 0.01270 Uiso 1.00
C541 C 0.19940 0.36550 0.13450 0.01270 Uiso 1.00
H542 H 0.23463 0.38327 0.11673 0.01270 Uiso 1.00
C543 C 0.69940 0.36550 0.63450 0.01270 Uiso 1.00
H544 H 0.73463 0.38327 0.61673 0.01270 Uiso 1.00
C545 C 0.80060 0.63450 0.13450 0.01270 Uiso 1.00
H546 H 0.76537 0.61673 0.11673 0.01270 Uiso 1.00
C547 C 0.30060 0.63450 0.63450 0.01270 Uiso 1.00
H548 H 0.26537 0.61673 0.61673 0.01270 Uiso 1.00
C549 C 0.30060 0.13450 0.13450 0.01270 Uiso 1.00
H550 H 0.26537 0.11673 0.11673 0.01270 Uiso 1.00
C551 C 0.19940 0.63450 0.86550 0.01270 Uiso 1.00
H552 H 0.23463 0.61673 0.88327 0.01270 Uiso 1.00
C553 C 0.19940 0.13450 0.36550 0.01270 Uiso 1.00
H554 H 0.23463 0.11673 0.38327 0.01270 Uiso 1.00
C555 C 0.69940 0.63450 0.36550 0.01270 Uiso 1.00
H556 H 0.73463 0.61673 0.38327 0.01270 Uiso 1.00
C557 C 0.80060 0.36550 0.86550 0.01270 Uiso 1.00
H558 H 0.76537 0.38327 0.88327 0.01270 Uiso 1.00
C559 C 0.30060 0.36550 0.36550 0.01270 Uiso 1.00
H560 H 0.26537 0.38327 0.38327 0.01270 Uiso 1.00
C561 C 0.36550 0.86550 0.80060 0.01270 Uiso 1.00
H562 H 0.38327 0.88327 0.76537 0.01270 Uiso 1.00
C563 C 0.36550 0.36550 0.30060 0.01270 Uiso 1.00
H564 H 0.38327 0.38327 0.26537 0.01270 Uiso 1.00
C565 C 0.63450 0.86550 0.19940 0.01270 Uiso 1.00
H566 H 0.61673 0.88327 0.23463 0.01270 Uiso 1.00
C567 C 0.63450 0.36550 0.69940 0.01270 Uiso 1.00
H568 H 0.61673 0.38327 0.73463 0.01270 Uiso 1.00
C569 C 0.13450 0.36550 0.19940 0.01270 Uiso 1.00
H570 H 0.11673 0.38327 0.23463 0.01270 Uiso 1.00
C571 C 0.63450 0.13450 0.80060 0.01270 Uiso 1.00
H572 H 0.61673 0.11673 0.76537 0.01270 Uiso 1.00
C573 C 0.63450 0.63450 0.30060 0.01270 Uiso 1.00
H574 H 0.61673 0.61673 0.26537 0.01270 Uiso 1.00
C575 C 0.13450 0.13450 0.30060 0.01270 Uiso 1.00
H576 H 0.11673 0.11673 0.26537 0.01270 Uiso 1.00
C577 C 0.36550 0.13450 0.19940 0.01270 Uiso 1.00
H578 H 0.38327 0.11673 0.23463 0.01270 Uiso 1.00
C579 C 0.36550 0.63450 0.69940 0.01270 Uiso 1.00
H580 H 0.38327 0.61673 0.73463 0.01270 Uiso 1.00
C581 C 0.86550 0.19940 0.63450 0.01270 Uiso 1.00
H582 H 0.88327 0.23463 0.61673 0.01270 Uiso 1.00
C583 C 0.86550 0.69940 0.13450 0.01270 Uiso 1.00
H584 H 0.88327 0.73463 0.11673 0.01270 Uiso 1.00
C585 C 0.36550 0.19940 0.13450 0.01270 Uiso 1.00
H586 H 0.38327 0.23463 0.11673 0.01270 Uiso 1.00
C587 C 0.86550 0.80060 0.36550 0.01270 Uiso 1.00
H588 H 0.88327 0.76537 0.38327 0.01270 Uiso 1.00
C589 C 0.86550 0.30060 0.86550 0.01270 Uiso 1.00
H590 H 0.88327 0.26537 0.88327 0.01270 Uiso 1.00
C591 C 0.36550 0.30060 0.36550 0.01270 Uiso 1.00
H592 H 0.38327 0.26537 0.38327 0.01270 Uiso 1.00
C593 C 0.13450 0.19940 0.36550 0.01270 Uiso 1.00
H594 H 0.11673 0.23463 0.38327 0.01270 Uiso 1.00
C595 C 0.13450 0.69940 0.86550 0.01270 Uiso 1.00
H596 H 0.11673 0.73463 0.88327 0.01270 Uiso 1.00
C597 C 0.13450 0.80060 0.63450 0.01270 Uiso 1.00
H598 H 0.11673 0.76537 0.61673 0.01270 Uiso 1.00
C599 C 0.13450 0.30060 0.13450 0.01270 Uiso 1.00
H600 H 0.11673 0.26537 0.11673 0.01270 Uiso 1.00
C601 C 0.63450 0.80060 0.13450 0.01270 Uiso 1.00
H602 H 0.61673 0.76537 0.11673 0.01270 Uiso 1.00
C603 C 0.63450 0.30060 0.63450 0.01270 Uiso 1.00
H604 H 0.61673 0.26537 0.61673 0.01270 Uiso 1.00
C605 C 0.36550 0.69940 0.63450 0.01270 Uiso 1.00
H606 H 0.38327 0.73463 0.61673 0.01270 Uiso 1.00
C607 C 0.36550 0.80060 0.86550 0.01270 Uiso 1.00
H608 H 0.38327 0.76537 0.88327 0.01270 Uiso 1.00
C609 C 0.63450 0.19940 0.86550 0.01270 Uiso 1.00
H610 H 0.61673 0.23463 0.88327 0.01270 Uiso 1.00
C611 C 0.63450 0.69940 0.36550 0.01270 Uiso 1.00
H612 H 0.61673 0.73463 0.38327 0.01270 Uiso 1.00
C613 C 0.13450 0.63450 0.80060 0.01270 Uiso 1.00
H614 H 0.11673 0.61673 0.76537 0.01270 Uiso 1.00
C615 C 0.13450 0.86550 0.69940 0.01270 Uiso 1.00
H616 H 0.11673 0.88327 0.73463 0.01270 Uiso 1.00
C617 C 0.86550 0.36550 0.80060 0.01270 Uiso 1.00
H618 H 0.88327 0.38327 0.76537 0.01270 Uiso 1.00
C619 C 0.86550 0.86550 0.30060 0.01270 Uiso 1.00
H620 H 0.88327 0.88327 0.26537 0.01270 Uiso 1.00
C621 C 0.86550 0.63450 0.19940 0.01270 Uiso 1.00
H622 H 0.88327 0.61673 0.23463 0.01270 Uiso 1.00
C623 C 0.86550 0.13450 0.69940 0.01270 Uiso 1.00
H624 H 0.88327 0.11673 0.73463 0.01270 Uiso 1.00
C625 C 0.80060 0.13450 0.63450 0.01270 Uiso 1.00
H626 H 0.76537 0.11673 0.61673 0.01270 Uiso 1.00
C627 C 0.69940 0.13450 0.86550 0.01270 Uiso 1.00
H628 H 0.73463 0.11673 0.88327 0.01270 Uiso 1.00
C629 C 0.80060 0.86550 0.36550 0.01270 Uiso 1.00
H630 H 0.76537 0.88327 0.38327 0.01270 Uiso 1.00
C631 C 0.30060 0.86550 0.86550 0.01270 Uiso 1.00
H632 H 0.26537 0.88327 0.88327 0.01270 Uiso 1.00
C633 C 0.19940 0.86550 0.63450 0.01270 Uiso 1.00
H634 H 0.23463 0.88327 0.61673 0.01270 Uiso 1.00
C635 C 0.69940 0.86550 0.13450 0.01270 Uiso 1.00
H636 H 0.73463 0.88327 0.11673 0.01270 Uiso 1.00
C637 C 0.80060 0.63450 0.86550 0.01270 Uiso 1.00
H638 H 0.76537 0.61673 0.88327 0.01270 Uiso 1.00
C639 C 0.30060 0.63450 0.36550 0.01270 Uiso 1.00
H640 H 0.26537 0.61673 0.38327 0.01270 Uiso 1.00
C641 C 0.19940 0.36550 0.86550 0.01270 Uiso 1.00
H642 H 0.23463 0.38327 0.88327 0.01270 Uiso 1.00
C643 C 0.30060 0.36550 0.63450 0.01270 Uiso 1.00
H644 H 0.26537 0.38327 0.61673 0.01270 Uiso 1.00
C645 C 0.19940 0.63450 0.13450 0.01270 Uiso 1.00
H646 H 0.23463 0.61673 0.11673 0.01270 Uiso 1.00
C647 C 0.69940 0.63450 0.63450 0.01270 Uiso 1.00
H648 H 0.73463 0.61673 0.61673 0.01270 Uiso 1.00
C649 C 0.63450 0.13450 0.19940 0.01270 Uiso 1.00
H650 H 0.61673 0.11673 0.23463 0.01270 Uiso 1.00
C651 C 0.63450 0.63450 0.69940 0.01270 Uiso 1.00
H652 H 0.61673 0.61673 0.73463 0.01270 Uiso 1.00
C653 C 0.36550 0.63450 0.30060 0.01270 Uiso 1.00
H654 H 0.38327 0.61673 0.26537 0.01270 Uiso 1.00
C655 C 0.36550 0.86550 0.19940 0.01270 Uiso 1.00
H656 H 0.38327 0.88327 0.23463 0.01270 Uiso 1.00
C657 C 0.63450 0.86550 0.80060 0.01270 Uiso 1.00
H658 H 0.61673 0.88327 0.76537 0.01270 Uiso 1.00
C659 C 0.63450 0.36550 0.30060 0.01270 Uiso 1.00
H660 H 0.61673 0.38327 0.26537 0.01270 Uiso 1.00
C661 C 0.13450 0.30060 0.86550 0.01270 Uiso 1.00
H662 H 0.11673 0.26537 0.88327 0.01270 Uiso 1.00
C663 C 0.13450 0.19940 0.63450 0.01270 Uiso 1.00
H664 H 0.11673 0.23463 0.61673 0.01270 Uiso 1.00
C665 C 0.86550 0.80060 0.63450 0.01270 Uiso 1.00
H666 H 0.88327 0.76537 0.61673 0.01270 Uiso 1.00
C667 C 0.86550 0.30060 0.13450 0.01270 Uiso 1.00
H668 H 0.88327 0.26537 0.11673 0.01270 Uiso 1.00
C669 C 0.86550 0.19940 0.36550 0.01270 Uiso 1.00
H670 H 0.88327 0.23463 0.38327 0.01270 Uiso 1.00
C671 C 0.86550 0.69940 0.86550 0.01270 Uiso 1.00
H672 H 0.88327 0.73463 0.88327 0.01270 Uiso 1.00
H673 H 0.38554 0.34340 0.00000 0.01270 Uiso 1.00
H674 H 0.38554 0.84340 0.50000 0.01270 Uiso 1.00
H675 H 0.88554 0.34340 0.50000 0.01270 Uiso 1.00
H676 H 0.88554 0.84340 0.00000 0.01270 Uiso 1.00
H677 H 0.61446 0.65660 0.00000 0.01270 Uiso 1.00
H678 H 0.61446 0.15660 0.50000 0.01270 Uiso 1.00
H679 H 0.11446 0.65660 0.50000 0.01270 Uiso 1.00
H680 H 0.11446 0.15660 0.00000 0.01270 Uiso 1.00
H681 H 0.61446 0.34340 0.00000 0.01270 Uiso 1.00
H682 H 0.61446 0.84340 0.50000 0.01270 Uiso 1.00
H683 H 0.11446 0.34340 0.50000 0.01270 Uiso 1.00
H684 H 0.11446 0.84340 0.00000 0.01270 Uiso 1.00
H685 H 0.38554 0.65660 0.00000 0.01270 Uiso 1.00
H686 H 0.38554 0.15660 0.50000 0.01270 Uiso 1.00
H687 H 0.88554 0.65660 0.50000 0.01270 Uiso 1.00
H688 H 0.88554 0.15660 0.00000 0.01270 Uiso 1.00
H689 H 0.00000 0.38554 0.34340 0.01270 Uiso 1.00
H690 H 0.00000 0.88554 0.84340 0.01270 Uiso 1.00
H691 H 0.50000 0.38554 0.84340 0.01270 Uiso 1.00
H692 H 0.50000 0.88554 0.34340 0.01270 Uiso 1.00
H693 H 0.00000 0.61446 0.65660 0.01270 Uiso 1.00
H694 H 0.00000 0.11446 0.15660 0.01270 Uiso 1.00
H695 H 0.50000 0.61446 0.15660 0.01270 Uiso 1.00
H696 H 0.50000 0.11446 0.65660 0.01270 Uiso 1.00
H697 H 0.00000 0.61446 0.34340 0.01270 Uiso 1.00
H698 H 0.00000 0.11446 0.84340 0.01270 Uiso 1.00
H699 H 0.50000 0.61446 0.84340 0.01270 Uiso 1.00
H700 H 0.50000 0.11446 0.34340 0.01270 Uiso 1.00
H701 H 0.00000 0.38554 0.65660 0.01270 Uiso 1.00
H702 H 0.00000 0.88554 0.15660 0.01270 Uiso 1.00
H703 H 0.50000 0.38554 0.15660 0.01270 Uiso 1.00
H704 H 0.50000 0.88554 0.65660 0.01270 Uiso 1.00
H705 H 0.34340 0.00000 0.38554 0.01270 Uiso 1.00
H706 H 0.34340 0.50000 0.88554 0.01270 Uiso 1.00
H707 H 0.84340 0.00000 0.88554 0.01270 Uiso 1.00
H708 H 0.84340 0.50000 0.38554 0.01270 Uiso 1.00
H709 H 0.65660 0.00000 0.61446 0.01270 Uiso 1.00
H710 H 0.65660 0.50000 0.11446 0.01270 Uiso 1.00
H711 H 0.15660 0.00000 0.11446 0.01270 Uiso 1.00
H712 H 0.15660 0.50000 0.61446 0.01270 Uiso 1.00
H713 H 0.34340 0.00000 0.61446 0.01270 Uiso 1.00
H714 H 0.34340 0.50000 0.11446 0.01270 Uiso 1.00
H715 H 0.84340 0.00000 0.11446 0.01270 Uiso 1.00
H716 H 0.84340 0.50000 0.61446 0.01270 Uiso 1.00
H717 H 0.65660 0.00000 0.38554 0.01270 Uiso 1.00
H718 H 0.65660 0.50000 0.88554 0.01270 Uiso 1.00
H719 H 0.15660 0.00000 0.88554 0.01270 Uiso 1.00
H720 H 0.15660 0.50000 0.38554 0.01270 Uiso 1.00
H721 H 0.34340 0.38554 0.00000 0.01270 Uiso 1.00
H722 H 0.34340 0.88554 0.50000 0.01270 Uiso 1.00
H723 H 0.84340 0.38554 0.50000 0.01270 Uiso 1.00
H724 H 0.84340 0.88554 0.00000 0.01270 Uiso 1.00
H725 H 0.65660 0.61446 0.00000 0.01270 Uiso 1.00
H726 H 0.65660 0.11446 0.50000 0.01270 Uiso 1.00
H727 H 0.15660 0.61446 0.50000 0.01270 Uiso 1.00
H728 H 0.15660 0.11446 0.00000 0.01270 Uiso 1.00
H729 H 0.34340 0.61446 0.00000 0.01270 Uiso 1.00
H730 H 0.34340 0.11446 0.50000 0.01270 Uiso 1.00
H731 H 0.84340 0.61446 0.50000 0.01270 Uiso 1.00
H732 H 0.84340 0.11446 0.00000 0.01270 Uiso 1.00
H733 H 0.65660 0.38554 0.00000 0.01270 Uiso 1.00
H734 H 0.65660 0.88554 0.50000 0.01270 Uiso 1.00
H735 H 0.15660 0.38554 0.50000 0.01270 Uiso 1.00
H736 H 0.15660 0.88554 0.00000 0.01270 Uiso 1.00
H737 H 0.38554 0.00000 0.65660 0.01270 Uiso 1.00
H738 H 0.38554 0.50000 0.15660 0.01270 Uiso 1.00
H739 H 0.88554 0.00000 0.15660 0.01270 Uiso 1.00
H740 H 0.88554 0.50000 0.65660 0.01270 Uiso 1.00
H741 H 0.61446 0.00000 0.34340 0.01270 Uiso 1.00
H742 H 0.61446 0.50000 0.84340 0.01270 Uiso 1.00
H743 H 0.11446 0.00000 0.84340 0.01270 Uiso 1.00
H744 H 0.11446 0.50000 0.34340 0.01270 Uiso 1.00
H745 H 0.61446 0.00000 0.65660 0.01270 Uiso 1.00
H746 H 0.61446 0.50000 0.15660 0.01270 Uiso 1.00
H747 H 0.11446 0.00000 0.15660 0.01270 Uiso 1.00
H748 H 0.11446 0.50000 0.65660 0.01270 Uiso 1.00
H749 H 0.38554 0.00000 0.34340 0.01270 Uiso 1.00
H750 H 0.38554 0.50000 0.84340 0.01270 Uiso 1.00
H751 H 0.88554 0.00000 0.84340 0.01270 Uiso 1.00
H752 H 0.88554 0.50000 0.34340 0.01270 Uiso 1.00
H753 H 0.00000 0.34340 0.61446 0.01270 Uiso 1.00
H754 H 0.00000 0.84340 0.11446 0.01270 Uiso 1.00
H755 H 0.50000 0.34340 0.11446 0.01270 Uiso 1.00
H756 H 0.50000 0.84340 0.61446 0.01270 Uiso 1.00
H757 H 0.00000 0.65660 0.38554 0.01270 Uiso 1.00
H758 H 0.00000 0.15660 0.88554 0.01270 Uiso 1.00
H759 H 0.50000 0.65660 0.88554 0.01270 Uiso 1.00
H760 H 0.50000 0.15660 0.38554 0.01270 Uiso 1.00
H761 H 0.00000 0.34340 0.38554 0.01270 Uiso 1.00
H762 H 0.00000 0.84340 0.88554 0.01270 Uiso 1.00
H763 H 0.50000 0.34340 0.88554 0.01270 Uiso 1.00
H764 H 0.50000 0.84340 0.38554 0.01270 Uiso 1.00
H765 H 0.00000 0.65660 0.61446 0.01270 Uiso 1.00
H766 H 0.00000 0.15660 0.11446 0.01270 Uiso 1.00
H767 H 0.50000 0.65660 0.11446 0.01270 Uiso 1.00
H768 H 0.50000 0.15660 0.61446 0.01270 Uiso 1.00
I1 I 0.36817 0.63231 0.13248 0.05270 Uiso 1.00
I3 I 0.86404 0.86514 0.13457 0.05270 Uiso 1.00
I4 I 0.71271 0.78721 0.71291 0.05270 Uiso 0.25
I5 I 0.36539 0.36499 0.13493 0.05270 Uiso 1.00
I6 I 0.20834 0.20718 0.79167 0.05270 Uiso 1.00
I7 I 0.80345 0.19869 0.19840 0.05270 Uiso 1.00
I8 I 0.43584 0.53408 0.96399 0.05270 Uiso 1.00
I10 I 0.30352 0.80434 0.30214 0.05270 Uiso 0.50
I12 I 0.69466 0.80539 0.30637 0.05270 Uiso 1.00
I13 I 0.37228 0.12801 0.62746 0.05270 Uiso 1.00
I14 I 0.55445 0.26993 0.50033 0.05270 Uiso 1.00
I15 I 0.63927 0.13958 0.63911 0.05270 Uiso 0.75
I16 I 0.69596 0.19672 0.30521 0.05270 Uiso 1.00
I17 I 0.12996 0.86981 0.86960 0.05270 Uiso 0.50
I18 I 0.06827 0.93171 0.06664 0.05270 Uiso 0.25
I20 I 0.63518 0.63605 0.13598 0.05270 Uiso 0.75
I21 I 0.06062 0.05670 0.94535 0.05270 Uiso 1.00
I23 I 0.69306 0.30683 0.80720 0.05270 Uiso 1.00
I25 I 0.36232 0.85901 0.63908 0.05270 Uiso 1.00
I27 I 0.62111 0.62109 0.87827 0.05270 Uiso 0.50
I28 I 0.50159 0.55279 0.27236 0.05270 Uiso 0.75
I29 I 0.37767 0.37790 0.87771 0.05270 Uiso 0.75
I30 I 0.27628 0.49908 1.00853 0.05270 Uiso 0.25
I31 I 0.50247 0.49912 0.10572 0.05270 Uiso 0.25
I32 I 0.63319 0.36567 0.13409 0.05270 Uiso 0.75
I33 I 0.30349 0.69779 0.80307 0.05270 Uiso 1.00
I34 I 0.19653 0.69766 0.30117 0.05270 Uiso 1.00
I35 I 0.56870 0.93162 0.56268 0.05270 Uiso 0.25
I36 I 0.12244 0.37746 0.62228 0.05270 Uiso 1.00
I37 I 0.30628 0.19326 0.30619 0.05270 Uiso 0.75
I38 I 0.86464 0.36445 0.63565 0.05270 Uiso 1.00
I40 I 0.23903 0.46784 0.47076 0.05270 Uiso 1.00
I42 I 0.45077 0.55247 0.44848 0.05270 Uiso 1.00
I43 I 0.05186 0.57027 0.09072 0.05270 Uiso 0.75
I44 I 0.60569 0.49871 0.39440 0.05270 Uiso 0.50
I45 I 0.39465 0.88948 0.99119 0.05270 Uiso 0.25
I46 I 0.44809 0.49844 0.73140 0.05270 Uiso 1.00
I48 I 0.90005 0.00270 0.38973 0.05270 Uiso 1.00
I51 I 0.61574 0.06864 0.03341 0.05270 Uiso 1.00
I54 I 0.06051 0.92650 0.43165 0.05270 Uiso 0.75
I56 I 0.30813 0.69199 0.19141 0.05270 Uiso 0.75
I58 I 0.80606 0.80528 0.19527 0.05270 Uiso 0.25
I59 I 0.78602 0.71390 0.71324 0.05270 Uiso 1.00
I60 I 0.30556 0.30572 0.19447 0.05270 Uiso 0.25
I61 I 0.28125 0.21072 0.71880 0.05270 Uiso 1.00
I62 I 0.86058 0.13870 0.13706 0.05270 Uiso 0.75
I63 I 0.49949 0.49957 0.89073 0.05270 Uiso 1.00
I65 I 0.36224 0.86222 0.36403 0.05270 Uiso 0.25
I66 I 0.49363 0.93841 0.78919 0.05270 Uiso 0.25
I67 I 0.63472 0.86550 0.36497 0.05270 Uiso 0.25
I68 I 0.43020 0.07000 0.56497 0.05270 Uiso 0.25
I69 I 0.45042 0.26388 0.50282 0.05270 Uiso 1.00
I70 I 0.58020 0.08049 0.57868 0.05270 Uiso 0.25
I71 I 0.63643 0.13596 0.36355 0.05270 Uiso 0.25
I72 I 0.18942 0.80977 0.81046 0.05270 Uiso 1.00
I73 I 0.12727 0.87312 0.12762 0.05270 Uiso 1.00
I74 I 0.96111 0.04416 0.06498 0.05270 Uiso 0.50
I75 I 0.69565 0.69436 0.19583 0.05270 Uiso 0.25
I78 I 0.63349 0.36660 0.86650 0.05270 Uiso 0.50
I80 I 0.41975 0.91991 0.57889 0.05270 Uiso 0.25
I82 I 0.68141 0.68137 0.82019 0.05270 Uiso 0.75
I83 I 0.50124 0.44981 0.26673 0.05270 Uiso 0.25
I84 I 0.31735 0.31939 0.81791 0.05270 Uiso 0.25
I85 I 0.19965 0.50230 0.93941 0.05270 Uiso 1.00
I86 I 0.56960 0.47494 0.03139 0.05270 Uiso 1.00
I87 I 0.69356 0.30734 0.19401 0.05270 Uiso 0.25
I88 I 0.36273 0.63663 0.86129 0.05270 Uiso 0.25
I89 I 0.14024 0.63699 0.36260 0.05270 Uiso 0.25
I90 I 0.62586 0.87400 0.62620 0.05270 Uiso 1.00
I91 I 0.18225 0.31923 0.68284 0.05270 Uiso 0.25
I92 I 0.36594 0.13354 0.36546 0.05270 Uiso 0.25
I93 I 0.80500 0.30473 0.69492 0.05270 Uiso 0.25
I95 I 0.27615 0.56065 0.49644 0.05270 Uiso 1.00
I97 I 0.39204 0.49922 0.38265 0.05270 Uiso 1.00
I98 I 0.12461 0.49641 0.09056 0.05270 Uiso 1.00
I99 I 0.54827 0.41676 0.42046 0.05270 Uiso 0.25
I100 I 0.46226 0.96548 0.97175 0.05270 Uiso 1.00
I101 I 0.55228 0.50155 0.73087 0.05270 Uiso 0.75
I103 I 0.97663 0.07224 0.38206 0.05270 Uiso 0.50
I107 I 0.06013 0.77940 0.49751 0.05270 Uiso 1.00
I109 I 0.12764 0.99948 0.40198 0.05270 Uiso 1.00
I113 I 0.55991 0.21224 0.99244 0.05270 Uiso 0.50
I115 I 0.04782 0.07935 0.58072 0.05270 Uiso 1.00
I117 I 0.50854 0.78290 0.50389 0.05270 Uiso 1.00
I118 I 0.50462 0.60336 0.60746 0.05270 Uiso 0.50
I119 I 0.50541 0.08653 0.86565 0.05270 Uiso 0.75
I120 I 0.50713 0.39047 0.60974 0.05270 Uiso 0.25
I121 I 0.87305 0.62693 0.62738 0.05270 Uiso 1.00
I123 I 0.13970 0.36154 0.36076 0.05270 Uiso 0.75
I124 I 0.07481 0.52188 0.53598 0.05270 Uiso 1.00
I126 I 0.87868 0.87885 0.87866 0.05270 Uiso 0.50
I127 I 0.49938 0.88941 0.11554 0.05270 Uiso 0.25
I128 I 0.73126 0.44796 0.49741 0.05270 Uiso 1.00
I129 I 0.37858 0.48581 0.58608 0.05270 Uiso 0.50
I131 I 0.80773 0.19238 0.80806 0.05270 Uiso 0.50
I132 I 0.06583 0.40973 0.94678 0.05270 Uiso 0.25
I133 I 0.87542 0.50427 0.90229 0.05270 Uiso 1.00
I134 I 0.99204 0.89303 0.59874 0.05270 Uiso 1.00
I139 I 0.09877 0.12065 0.50162 0.05270 Uiso 0.25
I141 I 0.43869 0.70657 0.49810 0.05270 Uiso 1.00
I142 I 0.57420 0.61430 0.53224 0.05270 Uiso 0.75
I143 I 0.58556 0.02247 0.88112 0.05270 Uiso 0.50
I144 I 0.58475 0.45091 0.57713 0.05270 Uiso 0.75
I145 I 0.92980 0.56522 0.56738 0.05270 Uiso 0.25
I147 I 0.07982 0.42003 0.42100 0.05270 Uiso 0.25
I148 I 0.03304 0.56458 0.45256 0.05270 Uiso 1.00
I149 I 0.50161 0.05986 0.23470 0.05270 Uiso 0.25
I150 I 0.81861 0.81866 0.82026 0.05270 Uiso 0.25
I151 I 0.43354 0.96798 0.13024 0.05270 Uiso 0.50
I152 I 0.72719 0.55077 0.50442 0.05270 Uiso 0.50
I153 I 0.38071 0.41179 0.51504 0.05270 Uiso 0.50
I154 I 0.55641 0.79789 -0.00650 0.05270 Uiso 1.00
I155 I 0.86678 0.13198 0.86723 0.05270 Uiso 0.25
I156 I 0.00270 0.40891 0.86556 0.05270 Uiso 0.75
I157 I 0.95222 0.53487 0.96431 0.05270 Uiso 1.00
I158 I 0.92399 0.88575 0.52176 0.05270 Uiso 0.25
I159 I 0.89421 0.11329 0.50953 0.05270 Uiso 0.25
I161 I 0.88773 0.03350 0.57389 0.05270 Uiso 0.75
I162 I 0.73442 1.00067 0.94455 0.05270 Uiso 1.00
I19 I 0.89594 -0.00268 0.00020 0.05270 Uiso 1.00
I130 I 0.47368 0.74642 0.02900 0.05270 Uiso 1.00
I76 I 0.00125 -0.00252 0.88531 0.05270 Uiso 1.00
I106 I 0.60364 0.00665 0.11412 0.05270 Uiso 0.50
I125 I 0.53125 -0.03540 0.26092 0.05270 Uiso 1.00
I52 I -0.02869 0.73500 0.52788 0.05270 Uiso 1.00
I108 I 0.00027 0.69641 0.94117 0.05270 Uiso 1.00
I11 I 0.50151 1.00501 0.71164 0.05270 Uiso 1.00
I53 I 0.00053 0.77963 1.00145 0.05270 Uiso 1.00
I137 I 0.49446 0.29195 1.00177 0.05270 Uiso 1.00
I160 I 0.74551 0.97660 1.04320 0.05270 Uiso 0.25
I112 I 0.75499 0.45749 -0.00335 0.05270 Uiso 1.00
I49 I 0.21555 -0.00372 -0.01152 0.05270 Uiso 1.00
I104 I 0.29849 0.00694 0.04940 0.05270 Uiso 0.50
I136 I 0.82193 0.50424 0.05974 0.05270 Uiso 1.00
I81 I 0.46183 -0.03460 0.43443 0.05270 Uiso 1.00
I116 I -0.05269 0.00223 0.72515 0.05270 Uiso 1.00
I140 I 0.05149 -0.00106 0.72427 0.05270 Uiso 0.75
I26 I 0.53637 0.03750 0.43410 0.05270 Uiso 1.00
I2 I 0.01319 0.94062 0.27831 0.05270 Uiso 0.50
I135 I 0.01420 0.56141 0.80368 0.05270 Uiso 1.00
I111 I 0.01206 0.50109 0.72092 0.05270 Uiso 1.00
I57 I 0.04324 1.03085 0.23860 0.05270 Uiso 1.00
I110 I 1.03280 0.48960 0.24054 0.05270 Uiso 1.00
I114 I 0.98285 0.23845 0.54939 0.05270 Uiso 0.50
I138 I 0.98306 0.23487 0.44738 0.05270 Uiso 1.00
I55 I 0.93242 0.50172 0.21578 0.05270 Uiso 0.75
I50 I 0.74722 1.03757 0.47548 0.05270 Uiso 1.00
I146 I 0.19510 0.99538 0.55901 0.05270 Uiso 0.50
I105 I 0.77129 0.94079 0.50174 0.05270 Uiso 1.00
I122 I 0.27926 0.99826 0.49885 0.05270 Uiso 1.00
I79 I 0.02253 0.25967 1.05622 0.05270 Uiso 1.00
I24 I 0.01262 0.26022 0.95462 0.05270 Uiso 1.00

loop_
_geom_angle_atom_site_label_1
_geom_angle_atom_site_label_2
_geom_angle_atom_site_label_3
_geom_angle
_geom_angle_site_symmetry_1
_geom_angle_site_symmetry_3
_geom_angle_publ_flag
CU19 O1 C29 123.6749 1_556 1_555 n
CU19 O2 C29 123.6919 1_555 1_555 n
CU19 O3 C44 123.6978 1_555 1_555 n
CU19 O4 C44 123.6689 1_556 1_555 n
CU20 O5 C29 123.6705 1_556 1_555 n
CU20 O6 C29 123.68 1_555 1_555 n
CU20 O7 C45 123.6935 1_555 1_555 n
CU20 O8 C29 123.6569 1_556 1_555 n
CU20 O9 C30 123.6762 1_555 1_555 n
CU21 O10 C30 123.6703 1_555 1_555 n
CU21 O11 C30 123.6762 1_555 1_555 n
CU21 O12 C45 123.6702 1_555 1_555 n
CU21 O13 C30 123.6698 1_555 1_555 n
CU21 O14 C30 123.6563 1_555 1_555 n
CU22 O15 C45 123.6698 1_555 1_555 n
CU22 O16 C45 123.6562 1_555 1_555 n
CU22 O17 C31 123.3731 1_655 1_555 n
CU22 O18 C47 123.32 1_655 1_555 n
CU22 O19 C31 123.3821 1_555 1_555 n
CU23 O20 C47 123.3125 1_555 1_555 n
CU23 O21 C31 123.384 1_655 1_555 n
CU23 O22 C31 123.3386 1_655 1_555 n
CU23 O23 C31 123.3634 1_555 1_555 n
CU23 O24 C48 123.3607 1_555 1_555 n
CU24 O25 C32 123.374 1_555 1_555 n
CU24 O26 C47 123.3583 1_555 1_555 n
CU24 O27 C32 123.3822 1_555 1_555 n
CU24 O28 C32 123.35 1_555 1_555 n
CU24 O29 C32 123.383 1_555 1_555 n
CU25 O30 C47 123.3002 1_555 1_555 n
CU25 O31 C32 123.3616 1_555 1_555 n
CU25 O32 C47 123.3216 1_555 1_555 n
CU25 O33 C33 122.4572 1_565 1_555 n
CU25 O34 C33 122.4977 1_555 1_555 n
CU26 O35 C46 122.4636 1_565 1_555 n
CU26 O36 C46 122.4849 1_555 1_555 n
CU26 O37 C33 122.4702 1_565 1_555 n
CU26 O38 C33 122.4708 1_555 1_555 n
CU26 O39 C33 122.4399 1_565 1_555 n
CU27 O40 C46 122.5011 1_555 1_555 n
CU27 O41 C34 122.4801 1_555 1_555 n
CU27 O42 C34 122.4797 1_555 1_555 n
CU27 O43 C45 122.4467 1_555 1_555 n
CU27 O44 C46 122.5068 1_555 1_555 n
CU28 O45 C34 122.4619 1_555 1_555 n
CU28 O46 C34 122.5012 1_555 1_555 n
CU28 O47 C46 122.4714 1_555 1_555 n
CU28 O48 C34 122.4917 1_555 1_555 n
CU19 O49 C35 123.025 1_555 1_555 n
CU19 O50 C35 122.9635 1_555 1_555 n
CU19 O51 C41 123.0218 1_555 1_555 n
CU19 O52 C41 122.9602 1_555 1_555 n
CU20 O53 C35 123.0202 1_555 1_555 n
CU20 O54 C35 122.9963 1_555 1_555 n
CU20 O55 C41 123.0202 1_555 1_555 n
CU20 O56 C35 122.9963 1_555 1_555 n
CU21 O57 C36 123.0237 1_556 1_555 n
CU21 O58 C36 123.0228 1_555 1_555 n
CU22 O59 C42 123.0434 1_555 1_555 n
CU22 O60 C41 122.9965 1_556 1_555 n
CU20 O61 C36 123.0208 1_556 1_555 n
CU21 O62 C36 122.9823 1_555 1_555 n
CU21 O63 C36 123.0439 1_555 1_555 n
CU21 O64 C41 122.9593 1_556 1_555 n
CU27 O65 C37 123.8252 1_565 1_555 n
CU27 O66 C37 123.8352 1_555 1_555 n
CU27 O67 C44 123.8039 1_565 1_555 n
CU27 O68 C44 123.8564 1_555 1_555 n
CU28 O69 C37 123.8141 1_565 1_555 n
CU28 O70 C37 123.854 1_555 1_555 n
CU28 O71 C44 123.8227 1_565 1_555 n
CU28 O72 C37 123.8453 1_555 1_555 n
CU26 O73 C38 123.8325 1_555 1_555 n
CU26 O74 C38 123.8408 1_555 1_555 n
CU26 O75 C38 123.8112 1_555 1_555 n
CU27 O76 C43 123.862 1_555 1_555 n
CU25 O77 C38 123.8233 1_555 1_555 n
CU25 O78 C38 123.8615 1_555 1_555 n
CU26 O79 C43 123.8319 1_555 1_555 n
CU26 O80 C43 123.8528 1_555 1_555 n
CU24 O81 C39 122.6838 1_655 1_555 n
CU25 O82 C43 122.6467 1_655 1_555 n
CU25 O83 C39 122.6541 1_555 1_555 n
CU25 O84 C43 122.6776 1_555 1_555 n
CU24 O85 C39 122.6611 1_655 1_555 n
CU24 O86 C42 122.6578 1_655 1_555 n
CU24 O87 C39 122.6712 1_555 1_555 n
CU24 O88 C39 122.6489 1_555 1_555 n
CU22 O89 C40 122.6691 1_555 1_555 n
CU22 O90 C42 122.6719 1_555 1_555 n
CU22 O91 C40 122.6786 1_555 1_555 n
CU23 O92 C42 122.6623 1_555 1_555 n
CU23 O93 C40 122.6772 1_555 1_555 n
CU23 O94 C40 122.6341 1_555 1_555 n
CU23 O95 C40 122.6468 1_555 1_555 n
CU23 O96 C42 122.6644 1_555 1_555 n
CU20 O97 C41 123.6693 1_555 1_555 n
CU20 O98 C41 123.6558 1_555 1_555 n
CU20 O99 C35 123.6693 1_555 1_555 n
CU20 O10 C35 123.6557 1_555 1_555 n
CU19 O10 C35 123.6768 1_555 1_555 n
CU19 O10 C41 123.6709 1_555 1_555 n
CU19 O10 C35 123.6768 1_555 1_555 n
CU19 O10 C35 123.6708 1_555 1_555 n
CU21 O10 C41 123.6699 1_556 1_555 n
CU21 O10 C36 123.6793 1_555 1_555 n
CU22 O10 C36 123.6928 1_555 1_555 n
CU22 O10 C36 123.6563 1_556 1_555 n
CU20 O10 C41 123.6754 1_556 1_555 n
CU21 O11 C42 123.6925 1_555 1_555 n
CU21 O11 C36 123.6984 1_555 1_555 n
CU21 O11 C36 123.6695 1_556 1_555 n
CU23 O11 C42 123.3833 1_555 1_555 n
CU23 O11 C40 123.338 1_555 1_555 n
CU23 O11 C42 123.3619 1_555 1_555 n
CU23 O11 C40 123.3593 1_555 1_555 n
CU22 O11 C40 123.3744 1_555 1_555 n
CU22 O11 C40 123.3213 1_555 1_555 n
CU22 O11 C42 123.3827 1_555 1_555 n
CU23 O12 C40 123.3131 1_555 1_555 n
CU24 O12 C42 123.3835 1_655 1_555 n
CU25 O12 C39 123.3008 1_655 1_555 n
CU25 O12 C39 123.3629 1_555 1_555 n
CU25 O12 C39 123.3229 1_555 1_555 n
CU24 O12 C43 123.3727 1_655 1_555 n
CU24 O12 C39 123.357 1_655 1_555 n
CU24 O12 C43 123.3817 1_555 1_555 n
CU24 O12 C39 123.3495 1_555 1_555 n
CU26 O12 C43 122.4773 1_555 1_555 n
CU26 O13 C43 122.4768 1_555 1_555 n
CU26 O13 C38 122.447 1_555 1_555 n
CU27 O13 C38 122.5071 1_555 1_555 n
CU25 O13 C38 122.4656 1_555 1_555 n
CU25 O13 C43 122.505 1_555 1_555 n
CU26 O13 C38 122.4719 1_555 1_555 n
CU26 O13 C38 122.4922 1_555 1_555 n
CU28 O13 C44 122.4537 1_565 1_555 n
CU28 O13 C44 122.4942 1_555 1_555 n
CU28 O13 C37 122.4632 1_565 1_555 n
CU28 O14 C37 122.4846 1_555 1_555 n
CU27 O14 C44 122.4728 1_565 1_555 n
CU27 O14 C37 122.4735 1_555 1_555 n
CU27 O14 C37 122.4394 1_565 1_555 n
CU27 O14 C37 122.5006 1_555 1_555 n
CU20 O14 C44 123.0214 1_556 1_555 n
CU20 O14 C44 123.0206 1_555 1_555 n
CU20 O14 C29 123.0445 1_555 1_555 n
CU20 O14 C29 122.9976 1_556 1_555 n
CU19 O14 C29 123.0232 1_556 1_555 n
CU19 O15 C45 122.9847 1_555 1_555 n
CU19 O15 C29 123.0429 1_555 1_555 n
CU19 O15 C29 122.9584 1_556 1_555 n
CU20 O15 C45 123.0207 1_555 1_555 n
CU21 O15 C45 122.9592 1_555 1_555 n
CU21 O15 C30 123.0207 1_555 1_555 n
CU21 O15 C30 122.9592 1_555 1_555 n
CU21 O15 C45 123.0244 1_555 1_555 n
CU21 O15 C30 123.0006 1_555 1_555 n
CU22 O15 C30 123.0212 1_555 1_555 n
CU22 O16 C30 122.9972 1_555 1_555 n
CU28 O16 C45 123.8228 1_555 1_555 n
CU28 O16 C46 123.861 1_555 1_555 n
CU28 O16 C34 123.8314 1_555 1_555 n
CU28 O16 C34 123.8523 1_555 1_555 n
CU27 O16 C46 123.832 1_555 1_555 n
CU27 O16 C34 123.8404 1_555 1_555 n
CU27 O16 C34 123.8108 1_555 1_555 n
CU27 O16 C34 123.8616 1_555 1_555 n
CU25 O16 C33 123.8144 1_565 1_555 n
CU25 O17 C46 123.8543 1_555 1_555 n
CU26 O17 C33 123.823 1_565 1_555 n
CU26 O17 C33 123.8456 1_555 1_555 n
CU26 O17 C46 123.8257 1_565 1_555 n
CU26 O17 C46 123.8357 1_555 1_555 n
CU26 O17 C33 123.8044 1_565 1_555 n
CU27 O17 C33 123.8569 1_555 1_555 n
CU24 O17 C47 122.6618 1_555 1_555 n
CU24 O17 C32 122.6585 1_555 1_555 n
CU24 O17 C47 122.6713 1_555 1_555 n
CU24 O18 C32 122.649 1_555 1_555 n
CU24 O18 C47 122.6837 1_555 1_555 n
CU25 O18 C32 122.6465 1_555 1_555 n
CU25 O18 C32 122.6533 1_555 1_555 n
CU25 O18 C32 122.6769 1_555 1_555 n
CU23 O18 C47 122.6776 1_655 1_555 n
CU23 O18 C31 122.6344 1_655 1_555 n
CU23 O18 C47 122.6478 1_555 1_555 n
CU23 O18 C31 122.6654 1_555 1_555 n
CU22 O18 C31 122.6682 1_655 1_555 n
CU22 O19 C31 122.6709 1_655 1_555 n
CU22 O19 C48 122.6783 1_555 1_555 n
CU23 O19 C31 122.662 1_555 1_555 n
O1 CU19 O49 168.1371 1_554 1_555 n
O1 CU19 O10 90.4279 1_554 1_555 n
O1 CU19 O14 88.2403 1_554 1_554 n
O1 CU19 O19 96.3296 1_554 1_555 n
O49 CU19 O10 88.2506 1_555 1_555 n
O49 CU19 O14 90.6335 1_555 1_554 n
O49 CU19 O19 95.5333 1_555 1_555 n
O10 CU19 O14 168.1371 1_555 1_554 n
O10 CU19 O19 96.3322 1_555 1_555 n
O14 CU19 O19 95.5307 1_554 1_555 n
O2 CU19 O50 168.1598 1_555 1_555 n
O2 CU19 O10 90.4224 1_555 1_555 n
O2 CU19 O15 88.2689 1_555 1_555 n
O2 CU19 O19 96.344 1_555 1_555 n
O50 CU19 O10 88.2686 1_555 1_555 n
O50 CU19 O15 90.6017 1_555 1_555 n
O50 CU19 O19 95.4962 1_555 1_555 n
O10 CU19 O15 168.1598 1_555 1_555 n
O10 CU19 O19 96.346 1_555 1_555 n
O15 CU19 O19 95.4942 1_555 1_555 n
O3 CU19 O51 168.1415 1_555 1_555 n
O3 CU19 O10 90.4224 1_555 1_555 n
O3 CU19 O15 88.2477 1_555 1_555 n
O3 CU19 O19 96.3302 1_555 1_555 n
O51 CU19 O10 88.2473 1_555 1_555 n
O51 CU19 O15 90.6367 1_555 1_555 n
O51 CU19 O19 95.5283 1_555 1_555 n
O10 CU19 O15 168.1415 1_555 1_555 n
O10 CU19 O19 96.3322 1_555 1_555 n
O15 CU19 O19 95.5263 1_555 1_555 n
O4 CU19 O52 168.1654 1_554 1_555 n
O4 CU19 O10 90.4279 1_554 1_555 n
O4 CU19 O15 88.2549 1_554 1_554 n
O4 CU19 O20 96.3434 1_554 1_555 n
O52 CU19 O10 88.2652 1_555 1_555 n
O52 CU19 O15 90.6159 1_555 1_554 n
O52 CU19 O20 95.4912 1_555 1_555 n
O10 CU19 O15 168.1653 1_555 1_554 n
O10 CU19 O20 96.346 1_555 1_555 n
O15 CU19 O20 95.4887 1_554 1_555 n
O5 CU20 O53 168.1421 1_554 1_555 n
O5 CU20 O97 90.4279 1_554 1_555 n
O5 CU20 O14 88.2365 1_554 1_554 n
O5 CU20 O20 96.3454 1_554 1_555 n
O53 CU20 O97 88.2477 1_555 1_555 n
O53 CU20 O14 90.6422 1_555 1_554 n
O53 CU20 O20 95.5124 1_555 1_555 n
O97 CU20 O14 168.142 1_555 1_554 n
O97 CU20 O20 96.3441 1_555 1_555 n
O14 CU20 O20 95.5139 1_554 1_555 n
O6 CU20 O54 168.1849 1_555 1_555 n
O6 CU20 O98 90.4577 1_555 1_555 n
O6 CU20 O14 88.2516 1_555 1_555 n
O6 CU20 O20 96.3259 1_555 1_555 n
O54 CU20 O98 88.2521 1_555 1_555 n
O54 CU20 O14 90.6104 1_555 1_555 n
O54 CU20 O20 95.4892 1_555 1_555 n
O98 CU20 O14 168.1849 1_555 1_555 n
O98 CU20 O20 96.3239 1_555 1_555 n
O14 CU20 O20 95.4912 1_555 1_555 n
O7 CU20 O55 168.1415 1_555 1_555 n
O7 CU20 O99 90.4224 1_555 1_555 n
O7 CU20 O14 88.2473 1_555 1_555 n
O7 CU20 O20 96.346 1_555 1_555 n
O55 CU20 O99 88.2477 1_555 1_555 n
O55 CU20 O14 90.6367 1_555 1_555 n
O55 CU20 O20 95.5124 1_555 1_555 n
O99 CU20 O14 168.1415 1_555 1_555 n
O99 CU20 O20 96.344 1_555 1_555 n
O14 CU20 O20 95.5144 1_555 1_555 n
O8 CU20 O56 168.1855 1_554 1_555 n
O8 CU20 O10 90.4632 1_554 1_555 n
O8 CU20 O14 88.2409 1_554 1_554 n
O8 CU20 O20 96.3253 1_554 1_555 n
O56 CU20 O10 88.2521 1_555 1_555 n
O56 CU20 O14 90.6158 1_555 1_554 n
O56 CU20 O20 95.4892 1_555 1_555 n
O10 CU20 O14 168.1854 1_555 1_554 n
O10 CU20 O20 96.3239 1_555 1_555 n
O14 CU20 O20 95.4906 1_554 1_555 n
O9 CU20 O61 168.1421 1_555 1_554 n
O9 CU20 O10 90.428 1_555 1_554 n
O9 CU20 O15 88.2474 1_555 1_555 n
O9 CU20 O21 96.3312 1_555 1_555 n
O61 CU20 O10 88.2366 1_554 1_554 n
O61 CU20 O15 90.6423 1_554 1_555 n
O61 CU20 O21 95.5267 1_554 1_555 n
O10 CU20 O15 168.1419 1_554 1_555 n
O10 CU20 O21 96.3307 1_554 1_555 n
O15 CU20 O21 95.5274 1_555 1_555 n
O10 CU21 O62 168.1649 1_555 1_555 n
O10 CU21 O11 90.4225 1_555 1_555 n
O10 CU21 O15 88.2653 1_555 1_555 n
O10 CU21 O21 96.345 1_555 1_555 n
O62 CU21 O11 88.2653 1_555 1_555 n
O62 CU21 O15 90.6105 1_555 1_555 n
O62 CU21 O21 95.4901 1_555 1_555 n
O11 CU21 O15 168.1646 1_555 1_555 n
O11 CU21 O21 96.3451 1_555 1_555 n
O15 CU21 O21 95.4903 1_555 1_555 n
O11 CU21 O63 168.1416 1_555 1_555 n
O11 CU21 O11 90.4225 1_555 1_555 n
O11 CU21 O15 88.2474 1_555 1_555 n
O11 CU21 O21 96.3312 1_555 1_555 n
O63 CU21 O11 88.2474 1_555 1_555 n
O63 CU21 O15 90.6368 1_555 1_555 n
O63 CU21 O21 95.5272 1_555 1_555 n
O11 CU21 O15 168.1413 1_555 1_555 n
O11 CU21 O21 96.3313 1_555 1_555 n
O15 CU21 O21 95.5274 1_555 1_555 n
O12 CU21 O64 168.1654 1_555 1_554 n
O12 CU21 O11 90.428 1_555 1_554 n
O12 CU21 O15 88.2653 1_555 1_555 n
O12 CU21 O21 96.345 1_555 1_555 n
O64 CU21 O11 88.2546 1_554 1_554 n
O64 CU21 O15 90.6159 1_554 1_555 n
O64 CU21 O21 95.4896 1_554 1_555 n
O11 CU21 O15 168.1652 1_554 1_555 n
O11 CU21 O21 96.3445 1_554 1_555 n
O15 CU21 O21 95.4903 1_555 1_555 n
O13 CU21 O57 168.1369 1_555 1_554 n
O13 CU21 O10 90.428 1_555 1_554 n
O13 CU21 O15 88.2507 1_555 1_555 n
O13 CU21 O21 96.3451 1_555 1_555 n
O57 CU21 O10 88.24 1_554 1_554 n
O57 CU21 O15 90.6336 1_554 1_555 n
O57 CU21 O21 95.518 1_554 1_555 n
O10 CU21 O15 168.1373 1_554 1_555 n
O10 CU21 O21 96.3444 1_554 1_555 n
O15 CU21 O21 95.5184 1_555 1_555 n
O14 CU21 O58 168.1798 1_555 1_555 n
O14 CU21 O10 90.4578 1_555 1_555 n
O14 CU21 O15 88.2551 1_555 1_555 n
O14 CU21 O22 96.325 1_555 1_555 n
O58 CU21 O10 88.255 1_555 1_555 n
O58 CU21 O15 90.6018 1_555 1_555 n
O58 CU21 O22 95.4952 1_555 1_555 n
O10 CU21 O15 168.18 1_555 1_555 n
O10 CU21 O22 96.3249 1_555 1_555 n
O15 CU21 O22 95.4951 1_555 1_555 n
O15 CU22 O59 168.1414 1_555 1_555 n
O15 CU22 O10 90.4225 1_555 1_555 n
O15 CU22 O15 88.2474 1_555 1_555 n
O15 CU22 O22 96.3451 1_555 1_555 n
O59 CU22 O10 88.2474 1_555 1_555 n
O59 CU22 O15 90.6368 1_555 1_555 n
O59 CU22 O22 95.5135 1_555 1_555 n
O10 CU22 O15 168.1416 1_555 1_555 n
O10 CU22 O22 96.345 1_555 1_555 n
O15 CU22 O22 95.5134 1_555 1_555 n
O16 CU22 O60 168.1853 1_555 1_554 n
O16 CU22 O10 90.4633 1_555 1_554 n
O16 CU22 O16 88.2518 1_555 1_555 n
O16 CU22 O22 96.325 1_555 1_555 n
O60 CU22 O10 88.2411 1_554 1_554 n
O60 CU22 O16 90.6159 1_554 1_555 n
O60 CU22 O22 95.4897 1_554 1_555 n
O10 CU22 O16 168.1857 1_554 1_555 n
O10 CU22 O22 96.3242 1_554 1_555 n
O16 CU22 O22 95.4901 1_555 1_555 n
O17 CU22 O89 167.9484 1_455 1_555 n
O17 CU22 O11 88.6579 1_455 1_555 n
O17 CU22 O18 90.0029 1_455 1_455 n
O17 CU22 O22 96.4584 1_455 1_555 n
O89 CU22 O11 90.0134 1_555 1_555 n
O89 CU22 O18 88.8002 1_555 1_455 n
O89 CU22 O22 95.5932 1_555 1_555 n
O11 CU22 O18 167.9485 1_555 1_455 n
O11 CU22 O22 96.46 1_555 1_555 n
O18 CU22 O22 95.5915 1_455 1_555 n
O18 CU22 O90 167.9566 1_455 1_555 n
O18 CU22 O11 88.6058 1_455 1_555 n
O18 CU22 O19 90.0306 1_455 1_455 n
O90 CU22 O11 90.0411 1_555 1_555 n
O90 CU22 O19 88.8002 1_555 1_455 n
O11 CU22 O19 167.9567 1_555 1_455 n
O19 CU22 O91 167.932 1_555 1_555 n
O19 CU22 O11 88.6204 1_555 1_555 n
O19 CU22 O19 90.0344 1_555 1_555 n
O19 CU22 O23 96.4644 1_555 1_555 n
O91 CU22 O11 90.0234 1_555 1_555 n
O91 CU22 O19 88.7893 1_555 1_555 n
O91 CU22 O23 95.6037 1_555 1_555 n
O11 CU22 O19 167.9322 1_555 1_555 n
O11 CU22 O23 96.4648 1_555 1_555 n
O19 CU22 O23 95.6031 1_555 1_555 n
O20 CU23 O92 167.9707 1_555 1_555 n
O20 CU23 O12 88.6213 1_555 1_555 n
O20 CU23 O19 90.0421 1_555 1_555 n
O92 CU23 O12 90.031 1_555 1_555 n
O92 CU23 O19 88.7893 1_555 1_555 n
O12 CU23 O19 167.9709 1_555 1_555 n
O21 CU23 O93 167.9274 1_455 1_555 n
O21 CU23 O11 88.6314 1_455 1_555 n
O21 CU23 O18 90.0082 1_455 1_455 n
O93 CU23 O11 90.0192 1_555 1_555 n
O93 CU23 O18 88.8068 1_555 1_455 n
O11 CU23 O18 167.9272 1_555 1_455 n
O22 CU23 O94 168.021 1_455 1_555 n
O22 CU23 O11 88.641 1_455 1_555 n
O22 CU23 O18 90.0219 1_455 1_455 n
O94 CU23 O11 90.0329 1_555 1_555 n
O94 CU23 O18 88.8086 1_555 1_455 n
O11 CU23 O18 168.0208 1_555 1_455 n
O23 CU23 O95 167.9762 1_555 1_555 n
O23 CU23 O11 88.6557 1_555 1_555 n
O23 CU23 O18 90.0389 1_555 1_555 n
O95 CU23 O11 90.0283 1_555 1_555 n
O95 CU23 O18 88.7629 1_555 1_555 n
O11 CU23 O18 167.9761 1_555 1_555 n
O24 CU23 O96 167.9698 1_555 1_555 n
O24 CU23 O11 88.5948 1_555 1_555 n
O24 CU23 O18 90.0342 1_555 1_555 n
O96 CU23 O11 90.0237 1_555 1_555 n
O96 CU23 O18 88.8306 1_555 1_555 n
O11 CU23 O18 167.9697 1_555 1_555 n
O25 CU24 O85 167.9482 1_555 1_455 n
O25 CU24 O12 88.6588 1_555 1_455 n
O25 CU24 O17 90.0124 1_555 1_555 n
O85 CU24 O12 90.0018 1_455 1_455 n
O85 CU24 O17 88.8012 1_455 1_555 n
O12 CU24 O17 167.9481 1_455 1_555 n
O26 CU24 O86 167.9765 1_555 1_455 n
O26 CU24 O12 88.6067 1_555 1_455 n
O26 CU24 O17 90.027 1_555 1_555 n
O86 CU24 O12 90.0165 1_455 1_455 n
O86 CU24 O17 88.8359 1_455 1_555 n
O12 CU24 O17 167.9765 1_455 1_555 n
O27 CU24 O87 167.9319 1_555 1_555 n
O27 CU24 O12 88.6214 1_555 1_555 n
O27 CU24 O17 90.0224 1_555 1_555 n
O87 CU24 O12 90.0334 1_555 1_555 n
O87 CU24 O17 88.7902 1_555 1_555 n
O12 CU24 O17 167.9317 1_555 1_555 n
O28 CU24 O88 167.9908 1_555 1_555 n
O28 CU24 O12 88.6222 1_555 1_555 n
O28 CU24 O18 90.0169 1_555 1_555 n
O88 CU24 O12 90.0279 1_555 1_555 n
O88 CU24 O18 88.825 1_555 1_555 n
O12 CU24 O18 167.9906 1_555 1_555 n
O29 CU24 O81 167.9269 1_555 1_455 n
O29 CU24 O12 88.6323 1_555 1_455 n
O29 CU24 O18 90.0181 1_555 1_555 n
O81 CU24 O12 90.0072 1_455 1_455 n
O81 CU24 O18 88.8077 1_455 1_555 n
O12 CU24 O18 167.9271 1_455 1_555 n
O30 CU25 O82 168.0003 1_555 1_455 n
O30 CU25 O12 88.642 1_555 1_455 n
O30 CU25 O18 90.045 1_555 1_555 n
O82 CU25 O12 90.0341 1_455 1_455 n
O82 CU25 O18 88.7749 1_455 1_555 n
O12 CU25 O18 168.0005 1_455 1_555 n
O31 CU25 O83 167.9757 1_555 1_555 n
O31 CU25 O12 88.6566 1_555 1_555 n
O31 CU25 O18 90.0273 1_555 1_555 n
O83 CU25 O12 90.0379 1_555 1_555 n
O83 CU25 O18 88.7639 1_555 1_555 n
O12 CU25 O18 167.9758 1_555 1_555 n
O32 CU25 O84 167.9492 1_555 1_555 n
O32 CU25 O12 88.5958 1_555 1_555 n
O32 CU25 O18 90.0358 1_555 1_555 n
O84 CU25 O12 90.0464 1_555 1_555 n
O84 CU25 O18 88.7968 1_555 1_555 n
O12 CU25 O18 167.9493 1_555 1_555 n
O33 CU25 O77 168.0674 1_545 1_555 n
O33 CU25 O13 89.8201 1_545 1_555 n
O33 CU25 O16 89.1105 1_545 1_545 n
O33 CU25 O25 95.1329 1_545 1_555 n
O77 CU25 O13 89.121 1_555 1_555 n
O77 CU25 O16 89.4727 1_555 1_545 n
O77 CU25 O25 96.7997 1_555 1_555 n
O13 CU25 O16 168.0675 1_555 1_545 n
O13 CU25 O25 95.1346 1_555 1_555 n
O16 CU25 O25 96.798 1_545 1_555 n
O34 CU25 O78 168.0502 1_555 1_555 n
O34 CU25 O13 89.7981 1_555 1_555 n
O34 CU25 O17 89.1637 1_555 1_555 n
O34 CU25 O26 95.1453 1_555 1_555 n
O78 CU25 O13 89.1312 1_555 1_555 n
O78 CU25 O17 89.4241 1_555 1_555 n
O78 CU25 O26 96.8045 1_555 1_555 n
O13 CU25 O17 168.0496 1_555 1_555 n
O13 CU25 O26 95.145 1_555 1_555 n
O17 CU25 O26 96.8054 1_555 1_555 n
O35 CU26 O79 168.0572 1_545 1_555 n
O35 CU26 O13 89.8287 1_545 1_555 n
O35 CU26 O17 89.1175 1_545 1_545 n
O35 CU26 O26 95.1384 1_545 1_555 n
O79 CU26 O13 89.128 1_555 1_555 n
O79 CU26 O17 89.4461 1_555 1_545 n
O79 CU26 O26 96.8044 1_555 1_555 n
O13 CU26 O17 168.0572 1_555 1_545 n
O13 CU26 O26 95.14 1_555 1_555 n
O17 CU26 O26 96.8028 1_545 1_555 n
O36 CU26 O80 168.0705 1_555 1_555 n
O36 CU26 O13 89.8067 1_555 1_555 n
O36 CU26 O17 89.1502 1_555 1_555 n
O36 CU26 O26 95.1299 1_555 1_555 n
O80 CU26 O13 89.1177 1_555 1_555 n
O80 CU26 O17 89.4508 1_555 1_555 n
O80 CU26 O26 96.7996 1_555 1_555 n
O13 CU26 O17 168.0699 1_555 1_555 n
O13 CU26 O26 95.1296 1_555 1_555 n
O17 CU26 O26 96.8006 1_555 1_555 n
O37 CU26 O73 168.0511 1_545 1_555 n
O37 CU26 O12 89.8353 1_545 1_555 n
O37 CU26 O17 89.1127 1_545 1_545 n
O37 CU26 O26 95.135 1_545 1_555 n
O73 CU26 O12 89.1236 1_555 1_555 n
O73 CU26 O17 89.4461 1_555 1_545 n
O73 CU26 O26 96.8139 1_555 1_555 n
O12 CU26 O17 168.0514 1_555 1_545 n
O12 CU26 O26 95.1343 1_555 1_555 n
O17 CU26 O26 96.8143 1_545 1_555 n
O38 CU26 O74 168.099 1_555 1_555 n
O38 CU26 O13 89.78 1_555 1_555 n
O38 CU26 O17 89.1648 1_555 1_555 n
O38 CU26 O26 95.1039 1_555 1_555 n
O74 CU26 O13 89.1327 1_555 1_555 n
O74 CU26 O17 89.4597 1_555 1_555 n
O74 CU26 O26 96.7971 1_555 1_555 n
O13 CU26 O17 168.0987 1_555 1_555 n
O13 CU26 O26 95.1013 1_555 1_555 n
O17 CU26 O26 96.8 1_555 1_555 n
O39 CU26 O75 168.101 1_545 1_555 n
O39 CU26 O13 89.802 1_545 1_555 n
O39 CU26 O17 89.1218 1_545 1_545 n
O39 CU26 O27 95.102 1_545 1_555 n
O75 CU26 O13 89.1328 1_555 1_555 n
O75 CU26 O17 89.4816 1_555 1_545 n
O75 CU26 O27 96.797 1_555 1_555 n
O13 CU26 O17 168.1013 1_555 1_545 n
O13 CU26 O27 95.1013 1_555 1_555 n
O17 CU26 O27 96.7974 1_545 1_555 n
O40 CU27 O76 168.0492 1_555 1_555 n
O40 CU27 O13 89.8134 1_555 1_555 n
O40 CU27 O17 89.1557 1_555 1_555 n
O40 CU27 O27 95.1369 1_555 1_555 n
O76 CU27 O13 89.1236 1_555 1_555 n
O76 CU27 O17 89.4241 1_555 1_555 n
O76 CU27 O27 96.8139 1_555 1_555 n
O13 CU27 O17 168.0488 1_555 1_555 n
O13 CU27 O27 95.1343 1_555 1_555 n
O17 CU27 O27 96.8169 1_555 1_555 n
O41 CU27 O65 168.0462 1_555 1_545 n
O41 CU27 O14 89.8277 1_555 1_545 n
O41 CU27 O16 89.1259 1_555 1_555 n
O41 CU27 O27 95.1395 1_555 1_555 n
O65 CU27 O14 89.115 1_545 1_545 n
O65 CU27 O16 89.447 1_545 1_555 n
O65 CU27 O27 96.8143 1_545 1_555 n
O14 CU27 O16 168.0458 1_545 1_555 n
O14 CU27 O27 95.14 1_545 1_555 n
O16 CU27 O27 96.8142 1_555 1_555 n
O42 CU27 O66 168.0934 1_555 1_555 n
O42 CU27 O14 89.7724 1_555 1_555 n
O42 CU27 O16 89.135 1_555 1_555 n
O42 CU27 O27 95.1065 1_555 1_555 n
O66 CU27 O14 89.167 1_555 1_555 n
O66 CU27 O16 89.4606 1_555 1_555 n
O66 CU27 O27 96.8 1_555 1_555 n
O14 CU27 O16 168.0937 1_555 1_555 n
O14 CU27 O27 95.109 1_555 1_555 n
O16 CU27 O27 96.7973 1_555 1_555 n
O43 CU27 O67 168.101 1_555 1_545 n
O43 CU27 O14 89.803 1_555 1_545 n
O43 CU27 O16 89.1317 1_555 1_555 n
O43 CU27 O27 95.1015 1_555 1_555 n
O67 CU27 O14 89.1208 1_545 1_545 n
O67 CU27 O16 89.4825 1_545 1_555 n
O67 CU27 O27 96.7974 1_545 1_555 n
O14 CU27 O16 168.1007 1_545 1_555 n
O14 CU27 O27 95.102 1_545 1_555 n
O16 CU27 O27 96.7973 1_555 1_555 n
O44 CU27 O68 168.0485 1_555 1_555 n
O44 CU27 O14 89.8144 1_555 1_555 n
O44 CU27 O16 89.1226 1_555 1_555 n
O44 CU27 O28 95.1346 1_555 1_555 n
O68 CU27 O14 89.1547 1_555 1_555 n
O68 CU27 O16 89.4251 1_555 1_555 n
O68 CU27 O28 96.8169 1_555 1_555 n
O14 CU27 O16 168.0489 1_555 1_555 n
O14 CU27 O28 95.137 1_555 1_555 n
O16 CU27 O28 96.8141 1_555 1_555 n
O45 CU28 O69 168.0721 1_555 1_545 n
O45 CU28 O13 89.8297 1_555 1_545 n
O45 CU28 O16 89.1167 1_555 1_555 n
O45 CU28 O28 95.1297 1_555 1_555 n
O69 CU28 O13 89.1062 1_545 1_545 n
O69 CU28 O16 89.4737 1_545 1_555 n
O69 CU28 O28 96.7983 1_545 1_555 n
O13 CU28 O16 168.0721 1_545 1_555 n
O13 CU28 O28 95.1282 1_545 1_555 n
O16 CU28 O28 96.7997 1_555 1_555 n
O46 CU28 O70 168.0542 1_555 1_555 n
O46 CU28 O13 89.8077 1_555 1_555 n
O46 CU28 O16 89.1269 1_555 1_555 n
O46 CU28 O28 95.1401 1_555 1_555 n
O70 CU28 O13 89.1594 1_555 1_555 n
O70 CU28 O16 89.4251 1_555 1_555 n
O70 CU28 O28 96.8057 1_555 1_555 n
O13 CU28 O16 168.0549 1_555 1_555 n
O13 CU28 O28 95.1406 1_555 1_555 n
O16 CU28 O28 96.8045 1_555 1_555 n
O47 CU28 O71 168.0569 1_555 1_545 n
O47 CU28 O13 89.8297 1_555 1_545 n
O47 CU28 O16 89.127 1_555 1_555 n
O47 CU28 O28 95.1401 1_555 1_555 n
O71 CU28 O13 89.1164 1_545 1_545 n
O71 CU28 O16 89.447 1_545 1_555 n
O71 CU28 O28 96.803 1_545 1_555 n
O13 CU28 O16 168.0569 1_545 1_555 n
O13 CU28 O28 95.1386 1_545 1_555 n
O16 CU28 O28 96.8045 1_555 1_555 n
O48 CU28 O72 168.0695 1_555 1_555 n
O48 CU28 O14 89.8077 1_555 1_555 n
O48 CU28 O16 89.1167 1_555 1_555 n
O48 CU28 O28 95.1297 1_555 1_555 n
O72 CU28 O14 89.1492 1_555 1_555 n
O72 CU28 O16 89.4518 1_555 1_555 n
O72 CU28 O28 96.8008 1_555 1_555 n
O14 CU28 O16 168.0701 1_555 1_555 n
O14 CU28 O28 95.1301 1_555 1_555 n
O16 CU28 O28 96.7997 1_555 1_555 n
C29 C28 C48 119.992 1_555 1_555 n
C29 C28 C53 120.5993 1_555 1_555 n
C48 C28 C53 119.3293 1_555 1_555 n
O1 C29 O14 124.9986 1_555 1_555 n
O1 C29 C28 117.7702 1_555 1_555 n
O14 C29 C28 117.1972 1_555 1_555 n
C29 C29 C48 120.0316 1_555 1_555 n
C29 C29 C63 120.6066 1_555 1_555 n
C48 C29 C63 119.2831 1_555 1_555 n
O2 C29 O14 124.9527 1_555 1_555 n
O2 C29 C29 117.7931 1_555 1_555 n
O14 C29 C29 117.2229 1_555 1_555 n
C29 C29 C48 120.0215 1_555 1_555 n
C29 C29 C52 120.587 1_555 1_555 n
C48 C29 C52 119.3139 1_555 1_555 n
O5 C29 O15 125.0378 1_555 1_555 n
O5 C29 C29 117.7624 1_555 1_555 n
O15 C29 C29 117.1681 1_555 1_555 n
C29 C29 C48 120.0287 1_555 1_555 n
C29 C29 C52 120.5931 1_555 1_555 n
C48 C29 C52 119.2984 1_555 1_555 n
O6 C29 O15 124.9491 1_555 1_555 n
O6 C29 C29 117.7907 1_555 1_555 n
O15 C29 C29 117.2283 1_555 1_555 n
C29 C29 C64 120.5859 1_555 1_555 n
C29 C29 C66 120.0214 1_555 1_555 n
C64 C29 C66 119.3137 1_555 1_555 n
O8 C29 O14 124.9996 1_555 1_555 n
O8 C29 C29 117.7651 1_555 1_555 n
O14 C29 C29 117.2018 1_555 1_555 n
C30 C29 C49 119.9983 1_555 1_555 n
C30 C29 C53 120.5852 1_555 1_555 n
C49 C29 C53 119.3366 1_555 1_555 n
O9 C30 O16 124.9982 1_555 1_555 n
O9 C30 C29 117.7644 1_555 1_555 n
O16 C30 C29 117.2037 1_555 1_555 n
C30 C30 C49 120.0379 1_555 1_555 n
C30 C30 C64 120.5925 1_555 1_555 n
C49 C30 C64 119.2902 1_555 1_555 n
O10 C30 O15 125.0018 1_555 1_555 n
O10 C30 C30 117.7617 1_555 1_555 n
O15 C30 C30 117.2037 1_555 1_555 n
C30 C30 C53 120.5925 1_555 1_555 n
C30 C30 C66 120.0056 1_555 1_555 n
C53 C30 C66 119.3212 1_555 1_555 n
O11 C30 O15 124.9992 1_555 1_555 n
O11 C30 C30 117.7644 1_555 1_555 n
O15 C30 C30 117.203 1_555 1_555 n
C30 C30 C49 120.0151 1_555 1_555 n
C30 C30 C53 120.6009 1_555 1_555 n
C49 C30 C53 119.307 1_555 1_555 n
O13 C30 O15 125.0386 1_555 1_555 n
O13 C30 C30 117.768 1_555 1_555 n
O15 C30 C30 117.1614 1_555 1_555 n
C30 C30 C49 120.0223 1_555 1_555 n
C30 C30 C64 120.6071 1_555 1_555 n
C49 C30 C64 119.2915 1_555 1_555 n
O14 C30 O15 124.9993 1_555 1_555 n
O14 C30 C30 117.7708 1_555 1_555 n
O15 C30 C30 117.196 1_555 1_555 n
C31 C30 C50 119.5027 1_555 1_555 n
C31 C30 C66 120.0802 1_555 1_555 n
C50 C30 C66 120.3398 1_555 1_555 n
O17 C31 O18 125.8412 1_555 1_555 n
O17 C31 C30 117.3654 1_555 1_555 n
O18 C31 C30 116.7586 1_555 1_555 n
C31 C31 C49 120.0939 1_555 1_555 n
C31 C31 C50 119.5024 1_555 1_555 n
C49 C31 C50 120.325 1_555 1_555 n
O19 C31 O18 125.8456 1_555 1_555 n
O19 C31 C31 117.3693 1_555 1_555 n
O18 C31 C31 116.7514 1_555 1_555 n
C31 C31 C50 119.4865 1_555 1_555 n
C31 C31 C67 120.0961 1_555 1_555 n
C50 C31 C67 120.3395 1_555 1_555 n
O21 C31 O19 125.8485 1_555 1_555 n
O21 C31 C31 117.3715 1_555 1_555 n
O19 C31 C31 116.7472 1_555 1_555 n
C31 C31 C50 119.4947 1_555 1_555 n
C31 C31 C66 120.064 1_555 1_555 n
C50 C31 C66 120.3624 1_555 1_555 n
O22 C31 O18 125.854 1_555 1_555 n
O22 C31 C31 117.3706 1_555 1_555 n
O18 C31 C31 116.742 1_555 1_555 n
C31 C31 C48 120.1031 1_555 1_555 n
C31 C31 C65 119.5017 1_555 1_555 n
C48 C31 C65 120.3168 1_555 1_555 n
O23 C31 O19 125.8587 1_555 1_555 n
O23 C31 C31 117.3706 1_555 1_555 n
O19 C31 C31 116.7383 1_555 1_555 n
C32 C31 C49 120.0888 1_555 1_555 n
C32 C31 C51 119.5016 1_555 1_555 n
C49 C31 C51 120.3326 1_555 1_555 n
O25 C32 O18 125.8464 1_555 1_555 n
O25 C32 C31 117.366 1_555 1_555 n
O18 C32 C31 116.7537 1_555 1_555 n
C32 C32 C49 120.0955 1_555 1_555 n
C32 C32 C65 119.4942 1_555 1_555 n
C49 C32 C65 120.3327 1_555 1_555 n
O27 C32 O18 125.8508 1_555 1_555 n
O27 C32 C32 117.3699 1_555 1_555 n
O18 C32 C32 116.7466 1_555 1_555 n
C32 C32 C49 120.0567 1_555 1_555 n
C32 C32 C64 119.5016 1_555 1_555 n
C49 C32 C64 120.3633 1_555 1_555 n
O28 C32 O18 125.8418 1_555 1_555 n
O28 C32 C32 117.366 1_555 1_555 n
O18 C32 C32 116.7574 1_555 1_555 n
C32 C32 C51 119.4864 1_555 1_555 n
C32 C32 C66 120.0863 1_555 1_555 n
C51 C32 C66 120.349 1_555 1_555 n
O29 C32 O17 125.8457 1_555 1_555 n
O29 C32 C32 117.3696 1_555 1_555 n
O17 C32 C32 116.7507 1_555 1_555 n
C32 C32 C48 120.0864 1_555 1_555 n
C32 C32 C65 119.4947 1_555 1_555 n
C48 C32 C65 120.341 1_555 1_555 n
O31 C32 O18 125.8558 1_555 1_555 n
O31 C32 C32 117.3688 1_555 1_555 n
O18 C32 C32 116.742 1_555 1_555 n
C33 C32 C51 119.4409 1_555 1_555 n
C33 C32 C52 120.5964 1_555 1_555 n
C51 C32 C52 119.8883 1_555 1_555 n
O33 C33 O17 125.5043 1_555 1_555 n
O33 C33 C32 116.6355 1_555 1_555 n
O17 C33 C32 117.826 1_555 1_555 n
C33 C33 C51 119.4605 1_555 1_555 n
C33 C33 C64 120.6248 1_555 1_555 n
C51 C33 C64 119.8357 1_555 1_555 n
O34 C33 O17 125.4292 1_555 1_555 n
O34 C33 C33 116.6781 1_555 1_555 n
O17 C33 C33 117.8611 1_555 1_555 n
C33 C33 C50 119.4415 1_555 1_555 n
C33 C33 C52 120.5952 1_555 1_555 n
C50 C33 C52 119.8889 1_555 1_555 n
O37 C33 O17 125.4947 1_555 1_555 n
O37 C33 C33 116.6458 1_555 1_555 n
O17 C33 C33 117.8247 1_555 1_555 n
C33 C33 C50 119.4767 1_555 1_555 n
C33 C33 C52 120.6169 1_555 1_555 n
C50 C33 C52 119.8283 1_555 1_555 n
O38 C33 O17 125.4258 1_555 1_555 n
O38 C33 C33 116.6868 1_555 1_555 n
O17 C33 C33 117.8547 1_555 1_555 n
C33 C33 C53 120.6035 1_555 1_555 n
C33 C33 C65 119.442 1_555 1_555 n
C53 C33 C65 119.8812 1_555 1_555 n
O39 C33 O16 125.4907 1_555 1_555 n
O39 C33 C33 116.6458 1_555 1_555 n
O16 C33 C33 117.8273 1_555 1_555 n
C34 C33 C51 119.4682 1_555 1_555 n
C34 C33 C53 120.6241 1_555 1_555 n
C51 C33 C53 119.8289 1_555 1_555 n
O41 C34 O16 125.4801 1_555 1_555 n
O41 C34 C33 116.6522 1_555 1_555 n
O16 C34 C33 117.8345 1_555 1_555 n
C34 C34 C51 119.4756 1_555 1_555 n
C34 C34 C64 120.6174 1_555 1_555 n
C51 C34 C64 119.8289 1_555 1_555 n
O42 C34 O16 125.4112 1_555 1_555 n
O42 C34 C34 116.6932 1_555 1_555 n
O16 C34 C34 117.8637 1_555 1_555 n
C34 C34 C50 119.4686 1_555 1_555 n
C34 C34 C53 120.623 1_555 1_555 n
C50 C34 C53 119.8296 1_555 1_555 n
O45 C34 O16 125.4887 1_555 1_555 n
O45 C34 C34 116.6448 1_555 1_555 n
O16 C34 C34 117.8334 1_555 1_555 n
C34 C34 C50 119.4604 1_555 1_555 n
C34 C34 C63 120.623 1_555 1_555 n
C50 C34 C63 119.8375 1_555 1_555 n
O46 C34 O16 125.4136 1_555 1_555 n
O46 C34 C34 116.6874 1_555 1_555 n
O16 C34 C34 117.8677 1_555 1_555 n
C34 C34 C63 120.6381 1_555 1_555 n
C34 C34 C65 119.4617 1_555 1_555 n
C63 C34 C65 119.822 1_555 1_555 n
O48 C34 O16 125.4236 1_555 1_555 n
O48 C34 C34 116.6715 1_555 1_555 n
O16 C34 C34 117.8739 1_555 1_555 n
C35 C34 C54 120.5842 1_555 1_555 n
C35 C34 C59 120.023 1_555 1_555 n
C54 C34 C59 119.3138 1_555 1_555 n
O49 C35 O10 124.9997 1_555 1_555 n
O49 C35 C34 117.2035 1_555 1_555 n
O10 C35 C34 117.7633 1_555 1_555 n
C35 C35 C59 120.0304 1_555 1_555 n
C35 C35 C63 120.5927 1_555 1_555 n
C59 C35 C63 119.2986 1_555 1_555 n
O50 C35 O99 125.0389 1_555 1_555 n
O50 C35 C35 117.1691 1_555 1_555 n
O99 C35 C35 117.7606 1_555 1_555 n
C35 C35 C54 120.5858 1_555 1_555 n
C35 C35 C58 120.0295 1_555 1_555 n
C54 C35 C58 119.306 1_555 1_555 n
O53 C35 O10 125.0024 1_555 1_555 n
O53 C35 C35 117.2026 1_555 1_555 n
O10 C35 C35 117.7623 1_555 1_555 n
C35 C35 C58 120.0045 1_555 1_555 n
C35 C35 C62 120.5931 1_555 1_555 n
C58 C35 C62 119.3216 1_555 1_555 n
O54 C35 O10 124.9986 1_555 1_555 n
O54 C35 C35 117.2026 1_555 1_555 n
O10 C35 C35 117.7651 1_555 1_555 n
C35 C35 C54 120.6009 1_555 1_555 n
C35 C35 C58 119.9903 1_555 1_555 n
C54 C35 C58 119.3294 1_555 1_555 n
O56 C35 O10 124.9987 1_555 1_555 n
O56 C35 C35 117.1954 1_555 1_555 n
O10 C35 C35 117.772 1_555 1_555 n
C36 C35 C55 120.5847 1_555 1_555 n
C36 C35 C59 120.03 1_555 1_555 n
C55 C35 C59 119.3066 1_555 1_555 n
O57 C36 O11 125.004 1_555 1_555 n
O57 C36 C35 117.2024 1_555 1_555 n
O11 C36 C35 117.7611 1_555 1_555 n
C36 C36 C55 120.5919 1_555 1_555 n
C36 C36 C59 120.005 1_555 1_555 n
C55 C36 C59 119.3223 1_555 1_555 n
O58 C36 O11 124.9507 1_555 1_555 n
O58 C36 C36 117.2281 1_555 1_555 n
O11 C36 C36 117.7895 1_555 1_555 n
C36 C36 C55 120.5853 1_555 1_555 n
C36 C36 C58 120.0225 1_555 1_555 n
C55 C36 C58 119.3133 1_555 1_555 n
O61 C36 O10 124.9982 1_555 1_555 n
O61 C36 C36 117.2037 1_555 1_555 n
O10 C36 C36 117.7644 1_555 1_555 n
C36 C36 C58 120.0299 1_555 1_555 n
C36 C36 C62 120.5937 1_555 1_555 n
C58 C36 C62 119.2981 1_555 1_555 n
O62 C36 O10 124.9878 1_555 1_555 n
O62 C36 C36 117.1949 1_555 1_555 n
O10 C36 C36 117.7873 1_555 1_555 n
C36 C36 C55 120.6077 1_555 1_555 n
C36 C36 C59 120.0229 1_555 1_555 n
C55 C36 C59 119.2903 1_555 1_555 n
O63 C36 O10 124.9486 1_555 1_555 n
O63 C36 C36 117.2223 1_555 1_555 n
O10 C36 C36 117.797 1_555 1_555 n
C37 C36 C56 119.4253 1_555 1_555 n
C37 C36 C63 120.6108 1_555 1_555 n
C56 C36 C63 119.8897 1_555 1_555 n
O65 C37 O13 125.4942 1_555 1_555 n
O65 C37 C36 117.833 1_555 1_555 n
O13 C37 C36 116.6375 1_555 1_555 n
C37 C37 C55 120.6392 1_555 1_555 n
C37 C37 C56 119.4613 1_555 1_555 n
C55 C37 C56 119.8213 1_555 1_555 n
O66 C37 O14 125.4393 1_555 1_555 n
O66 C37 C37 117.8666 1_555 1_555 n
O14 C37 C37 116.6626 1_555 1_555 n
C37 C37 C56 119.4482 1_555 1_555 n
C37 C37 C63 120.5879 1_555 1_555 n
C56 C37 C63 119.89 1_555 1_555 n
O69 C37 O14 125.4919 1_555 1_555 n
O69 C37 C37 117.8198 1_555 1_555 n
O14 C37 C37 116.6522 1_555 1_555 n
C37 C37 C54 120.623 1_555 1_555 n
C37 C37 C56 119.4686 1_555 1_555 n
C54 C37 C56 119.8296 1_555 1_555 n
O70 C37 O14 125.4309 1_555 1_555 n
O70 C37 C37 117.8586 1_555 1_555 n
O14 C37 C37 116.6789 1_555 1_555 n
C37 C37 C54 120.6164 1_555 1_555 n
C37 C37 C56 119.476 1_555 1_555 n
C54 C37 C56 119.8295 1_555 1_555 n
O72 C37 O14 125.4281 1_555 1_555 n
O72 C37 C37 117.8542 1_555 1_555 n
O14 C37 C37 116.6852 1_555 1_555 n
C38 C37 C57 119.4611 1_555 1_555 n
C38 C37 C62 120.6236 1_555 1_555 n
C57 C37 C62 119.8362 1_555 1_555 n
O73 C38 O13 125.4774 1_555 1_555 n
O73 C38 C37 117.8347 1_555 1_555 n
O13 C38 C37 116.6543 1_555 1_555 n
C38 C38 C55 120.6235 1_555 1_555 n
C38 C38 C57 119.4693 1_555 1_555 n
C55 C38 C57 119.8283 1_555 1_555 n
O74 C38 O13 125.4224 1_555 1_555 n
O74 C38 C38 117.8675 1_555 1_555 n
O13 C38 C38 116.6793 1_555 1_555 n
C38 C38 C55 120.6236 1_555 1_555 n
C38 C38 C57 119.4693 1_555 1_555 n
C55 C38 C57 119.8283 1_555 1_555 n
O75 C38 O13 125.4886 1_555 1_555 n
O75 C38 C38 117.834 1_555 1_555 n
O13 C38 C38 116.6447 1_555 1_555 n
C38 C38 C54 120.6331 1_555 1_555 n
C38 C38 C57 119.4692 1_555 1_555 n
C54 C38 C57 119.8202 1_555 1_555 n
O77 C38 O13 125.474 1_555 1_555 n
O77 C38 C38 117.8377 1_555 1_555 n
O13 C38 C38 116.6536 1_555 1_555 n
C38 C38 C54 120.6398 1_555 1_555 n
C38 C38 C57 119.4618 1_555 1_555 n
C54 C38 C57 119.8202 1_555 1_555 n
O78 C38 O13 125.4129 1_555 1_555 n
O78 C38 C38 117.8757 1_555 1_555 n
O13 C38 C38 116.6802 1_555 1_555 n
C39 C38 C58 120.0623 1_555 1_555 n
C39 C38 C62 119.4946 1_555 1_555 n
C58 C38 C62 120.3642 1_555 1_555 n
O81 C39 O12 125.8467 1_555 1_555 n
O81 C39 C38 116.7507 1_555 1_555 n
O12 C39 C38 117.3689 1_555 1_555 n
C39 C39 C57 119.5091 1_555 1_555 n
C39 C39 C58 120.0627 1_555 1_555 n
C57 C39 C58 120.3492 1_555 1_555 n
O83 C39 O12 125.8424 1_555 1_555 n
O83 C39 C39 116.7578 1_555 1_555 n
O12 C39 C39 117.3649 1_555 1_555 n
C39 C39 C58 120.0874 1_555 1_555 n
C39 C39 C61 119.4962 1_555 1_555 n
C58 C39 C61 120.3398 1_555 1_555 n
O85 C39 O12 125.895 1_555 1_555 n
O85 C39 C39 116.7379 1_555 1_555 n
O12 C39 C39 117.3357 1_555 1_555 n
C39 C39 C56 119.4951 1_555 1_555 n
C39 C39 C60 120.0945 1_555 1_555 n
C56 C39 C60 120.3327 1_555 1_555 n
O87 C39 O12 125.885 1_555 1_555 n
O87 C39 C39 116.7466 1_555 1_555 n
O12 C39 C39 117.3365 1_555 1_555 n
C39 C39 C56 119.5013 1_555 1_555 n
C39 C39 C59 120.0944 1_555 1_555 n
C56 C39 C59 120.3256 1_555 1_555 n
O88 C39 O12 125.8552 1_555 1_555 n
O88 C39 C39 116.7415 1_555 1_555 n
O12 C39 C39 117.3699 1_555 1_555 n
C40 C39 C57 119.4953 1_555 1_555 n
C40 C39 C59 120.0628 1_555 1_555 n
C57 C39 C59 120.3629 1_555 1_555 n
O89 C40 O11 125.8546 1_555 1_555 n
O89 C40 C39 116.7427 1_555 1_555 n
O11 C40 C39 117.3694 1_555 1_555 n
C40 C40 C57 119.4871 1_555 1_555 n
C40 C40 C60 120.0629 1_555 1_555 n
C57 C40 C60 120.3707 1_555 1_555 n
O91 C40 O11 125.8445 1_555 1_555 n
O91 C40 C40 116.7514 1_555 1_555 n
O11 C40 C40 117.3702 1_555 1_555 n
C40 C40 C59 120.0881 1_555 1_555 n
C40 C40 C61 119.4967 1_555 1_555 n
C59 C40 C61 120.3387 1_555 1_555 n
O93 C40 O11 125.885 1_555 1_555 n
O93 C40 C40 116.747 1_555 1_555 n
O11 C40 C40 117.3363 1_555 1_555 n
C40 C40 C56 119.5021 1_555 1_555 n
C40 C40 C59 120.0814 1_555 1_555 n
C56 C40 C59 120.3392 1_555 1_555 n
O94 C40 O11 125.8407 1_555 1_555 n
O94 C40 C40 116.7579 1_555 1_555 n
O11 C40 C40 117.3666 1_555 1_555 n
C40 C40 C56 119.5041 1_555 1_555 n
C40 C40 C60 120.0815 1_555 1_555 n
C56 C40 C60 120.3385 1_555 1_555 n
O95 C40 O12 125.8806 1_555 1_555 n
O95 C40 C40 116.7542 1_555 1_555 n
O12 C40 C40 117.3323 1_555 1_555 n
C41 C40 C60 120.0231 1_555 1_555 n
C41 C40 C63 120.5853 1_555 1_555 n
C60 C40 C63 119.3139 1_555 1_555 n
O52 C41 O97 125.0379 1_555 1_555 n
O52 C41 C40 117.1698 1_555 1_555 n
O97 C41 C40 117.7606 1_555 1_555 n
C41 C41 C54 120.5915 1_555 1_555 n
C41 C41 C60 120.0304 1_555 1_555 n
C54 C41 C60 119.2984 1_555 1_555 n
O51 C41 O98 124.9986 1_555 1_555 n
O51 C41 C41 117.2043 1_555 1_555 n
O98 C41 C41 117.7634 1_555 1_555 n
C41 C41 C54 120.6082 1_555 1_555 n
C41 C41 C60 120.03 1_555 1_555 n
C54 C41 C60 119.2831 1_555 1_555 n
O55 C41 O10 125.0023 1_555 1_555 n
O55 C41 C41 117.1955 1_555 1_555 n
O10 C41 C41 117.7693 1_555 1_555 n
C41 C41 C60 120.0157 1_555 1_555 n
C41 C41 C63 120.6016 1_555 1_555 n
C60 C41 C63 119.3058 1_555 1_555 n
O64 C41 O10 125.0374 1_555 1_555 n
O64 C41 C41 117.162 1_555 1_555 n
O10 C41 C41 117.7686 1_555 1_555 n
C41 C41 C60 119.9977 1_555 1_555 n
C41 C41 C62 120.5847 1_555 1_555 n
C60 C41 C62 119.3376 1_555 1_555 n
O60 C41 O10 124.9993 1_555 1_555 n
O60 C41 C41 117.2031 1_555 1_555 n
O10 C41 C41 117.7639 1_555 1_555 n
C42 C41 C55 120.5919 1_555 1_555 n
C42 C41 C61 120.0373 1_555 1_555 n
C55 C41 C61 119.2914 1_555 1_555 n
O59 C42 O11 124.9534 1_555 1_555 n
O59 C42 C41 117.2288 1_555 1_555 n
O11 C42 C41 117.7868 1_555 1_555 n
C42 C42 C59 120.0949 1_555 1_555 n
C42 C42 C61 119.4871 1_555 1_555 n
C59 C42 C61 120.34 1_555 1_555 n
O90 C42 O11 125.8491 1_555 1_555 n
O90 C42 C42 116.7478 1_555 1_555 n
O11 C42 C42 117.3702 1_555 1_555 n
C42 C42 C57 119.4953 1_555 1_555 n
C42 C42 C61 120.095 1_555 1_555 n
C57 C42 C61 120.3321 1_555 1_555 n
O92 C42 O11 125.8592 1_555 1_555 n
O92 C42 C42 116.739 1_555 1_555 n
O11 C42 C42 117.3694 1_555 1_555 n
C42 C42 C56 119.4947 1_555 1_555 n
C42 C42 C60 120.0881 1_555 1_555 n
C56 C42 C60 120.3393 1_555 1_555 n
O96 C42 O11 125.8451 1_555 1_555 n
O96 C42 C42 116.7507 1_555 1_555 n
O11 C42 C42 117.3705 1_555 1_555 n
C42 C42 C58 120.0874 1_555 1_555 n
C42 C42 C61 119.486 1_555 1_555 n
C58 C42 C61 120.3483 1_555 1_555 n
O86 C42 O12 125.845 1_555 1_555 n
O86 C42 C42 116.7503 1_555 1_555 n
O12 C42 C42 117.3708 1_555 1_555 n
C43 C42 C58 120.0877 1_555 1_555 n
C43 C42 C62 119.502 1_555 1_555 n
C58 C42 C62 120.3333 1_555 1_555 n
O82 C43 O12 125.847 1_555 1_555 n
O82 C43 C42 116.7543 1_555 1_555 n
O12 C43 C42 117.3649 1_555 1_555 n
C43 C43 C57 119.5016 1_555 1_555 n
C43 C43 C60 120.1014 1_555 1_555 n
C57 C43 C60 120.3185 1_555 1_555 n
O84 C43 O12 125.8514 1_555 1_555 n
O84 C43 C43 116.747 1_555 1_555 n
O12 C43 C43 117.3688 1_555 1_555 n
C43 C43 C62 119.4687 1_555 1_555 n
C43 C43 C62 120.6247 1_555 1_555 n
C62 C43 C62 119.8278 1_555 1_555 n
O79 C43 O12 125.478 1_555 1_555 n
O79 C43 C43 117.8352 1_555 1_555 n
O12 C43 C43 116.6536 1_555 1_555 n
C43 C43 C54 120.618 1_555 1_555 n
C43 C43 C62 119.476 1_555 1_555 n
C54 C43 C62 119.8278 1_555 1_555 n
O80 C43 O13 125.409 1_555 1_555 n
O80 C43 C43 117.8643 1_555 1_555 n
O13 C43 C43 116.6945 1_555 1_555 n
C43 C43 C55 120.6236 1_555 1_555 n
C43 C43 C61 119.4611 1_555 1_555 n
C55 C43 C61 119.8362 1_555 1_555 n
O76 C43 O13 125.4134 1_555 1_555 n
O76 C43 C43 117.8683 1_555 1_555 n
O13 C43 C43 116.6873 1_555 1_555 n
C44 C43 C61 119.4404 1_555 1_555 n
C44 C43 C62 120.5957 1_555 1_555 n
C61 C43 C62 119.8894 1_555 1_555 n
O67 C44 O13 125.5043 1_555 1_555 n
O67 C44 C43 117.8253 1_555 1_555 n
O13 C44 C43 116.6359 1_555 1_555 n
C44 C44 C55 120.6241 1_555 1_555 n
C44 C44 C61 119.46 1_555 1_555 n
C55 C44 C61 119.8368 1_555 1_555 n
O68 C44 O13 125.4293 1_555 1_555 n
O68 C44 C44 117.8604 1_555 1_555 n
O13 C44 C44 116.6785 1_555 1_555 n
C44 C44 C61 119.4408 1_555 1_555 n
C44 C44 C63 120.5947 1_555 1_555 n
C61 C44 C63 119.8901 1_555 1_555 n
O71 C44 O14 125.497 1_555 1_555 n
O71 C44 C44 117.8242 1_555 1_555 n
O14 C44 C44 116.6442 1_555 1_555 n
C44 C44 C63 120.5842 1_555 1_555 n
C44 C44 C67 120.0312 1_555 1_555 n
C63 C44 C67 119.306 1_555 1_555 n
O4 C44 O14 125.0023 1_555 1_555 n
O4 C44 C44 117.7606 1_555 1_555 n
O14 C44 C44 117.2044 1_555 1_555 n
C44 C44 C53 120.5914 1_555 1_555 n
C44 C44 C66 120.0061 1_555 1_555 n
C53 C44 C66 119.3216 1_555 1_555 n
O3 C44 O14 124.9491 1_555 1_555 n
O3 C44 C44 117.7889 1_555 1_555 n
O14 C44 C44 117.2301 1_555 1_555 n
C45 C44 C48 120.0288 1_555 1_555 n
C45 C44 C52 120.5943 1_555 1_555 n
C48 C44 C52 119.2986 1_555 1_555 n
O7 C45 O15 124.9892 1_555 1_555 n
O7 C45 C44 117.788 1_555 1_555 n
O15 C45 C44 117.193 1_555 1_555 n
C45 C45 C52 120.5846 1_555 1_555 n
C45 C45 C66 120.0219 1_555 1_555 n
C52 C45 C66 119.3145 1_555 1_555 n
O16 C45 O15 124.9995 1_555 1_555 n
O16 C45 C45 117.7638 1_555 1_555 n
O15 C45 C45 117.203 1_555 1_555 n
C45 C45 C52 120.5931 1_555 1_555 n
C45 C45 C66 120.0293 1_555 1_555 n
C52 C45 C66 119.2993 1_555 1_555 n
O15 C45 O15 125.0386 1_555 1_555 n
O15 C45 C45 117.7611 1_555 1_555 n
O15 C45 C45 117.1686 1_555 1_555 n
C45 C45 C49 120.0306 1_555 1_555 n
C45 C45 C64 120.5852 1_555 1_555 n
C49 C45 C64 119.3056 1_555 1_555 n
O12 C45 O15 125.0029 1_555 1_555 n
O12 C45 C45 117.7617 1_555 1_555 n
O15 C45 C45 117.2029 1_555 1_555 n
C45 C45 C53 120.6174 1_555 1_555 n
C45 C45 C64 119.4756 1_555 1_555 n
C53 C45 C64 119.8289 1_555 1_555 n
O43 C45 O16 125.4751 1_555 1_555 n
O43 C45 C45 116.6602 1_555 1_555 n
O16 C45 C45 117.8302 1_555 1_555 n
C46 C45 C64 120.6241 1_555 1_555 n
C46 C45 C65 119.4682 1_555 1_555 n
C64 C45 C65 119.829 1_555 1_555 n
O44 C46 O16 125.414 1_555 1_555 n
O44 C46 C45 116.6869 1_555 1_555 n
O16 C46 C45 117.8681 1_555 1_555 n
C46 C46 C51 119.4535 1_555 1_555 n
C46 C46 C53 120.6381 1_555 1_555 n
C51 C46 C53 119.8298 1_555 1_555 n
O47 C46 O16 125.4787 1_555 1_555 n
O47 C46 C46 116.6465 1_555 1_555 n
O16 C46 C46 117.8411 1_555 1_555 n
C46 C46 C50 119.4624 1_555 1_555 n
C46 C46 C64 120.6387 1_555 1_555 n
C50 C46 C64 119.8207 1_555 1_555 n
O40 C46 O17 125.4297 1_555 1_555 n
O40 C46 C46 116.6725 1_555 1_555 n
O17 C46 C46 117.8661 1_555 1_555 n
C46 C46 C52 120.5963 1_555 1_555 n
C46 C46 C65 119.4327 1_555 1_555 n
C52 C46 C65 119.8962 1_555 1_555 n
O35 C46 O17 125.4931 1_555 1_555 n
O35 C46 C46 116.6451 1_555 1_555 n
O17 C46 C46 117.8267 1_555 1_555 n
C46 C46 C52 120.6247 1_555 1_555 n
C46 C46 C65 119.4687 1_555 1_555 n
C52 C46 C65 119.8278 1_555 1_555 n
O36 C46 O17 125.4381 1_555 1_555 n
O36 C46 C46 116.6702 1_555 1_555 n
O17 C46 C46 117.8604 1_555 1_555 n
C47 C46 C48 120.0864 1_555 1_555 n
C47 C46 C51 119.4966 1_555 1_555 n
C48 C46 C51 120.3404 1_555 1_555 n
O30 C47 O17 125.8957 1_555 1_555 n
O30 C47 C46 117.3345 1_555 1_555 n
O17 C47 C46 116.7383 1_555 1_555 n
C47 C47 C48 120.0864 1_555 1_555 n
C47 C47 C65 119.4885 1_555 1_555 n
C48 C47 C65 120.3482 1_555 1_555 n
O32 C47 O17 125.8856 1_555 1_555 n
O32 C47 C47 117.3354 1_555 1_555 n
O17 C47 C47 116.7471 1_555 1_555 n
C47 C47 C51 119.4941 1_555 1_555 n
C47 C47 C66 120.0633 1_555 1_555 n
C51 C47 C66 120.3635 1_555 1_555 n
O26 C47 O18 125.8462 1_555 1_555 n
O26 C47 C47 117.3699 1_555 1_555 n
O18 C47 C47 116.7502 1_555 1_555 n
C47 C47 C50 119.4973 1_555 1_555 n
C47 C47 C66 120.0869 1_555 1_555 n
C50 C47 C66 120.3392 1_555 1_555 n
O18 C47 O18 125.8854 1_555 1_555 n
O18 C47 C47 117.3351 1_555 1_555 n
O18 C47 C47 116.7478 1_555 1_555 n
C47 C47 C49 120.0874 1_555 1_555 n
C47 C47 C65 119.5118 1_555 1_555 n
C49 C47 C65 120.3242 1_555 1_555 n
O20 C47 O18 125.8811 1_555 1_555 n
O20 C47 C47 117.3311 1_555 1_555 n
O18 C47 C47 116.7549 1_555 1_555 n
C48 C47 C48 120.071 1_555 1_555 n
C48 C47 C51 119.4935 1_555 1_555 n
C48 C47 C51 120.3554 1_555 1_555 n
O24 C48 O19 125.844 1_555 1_555 n
O24 C48 C47 117.3714 1_555 1_555 n
O19 C48 C47 116.7507 1_555 1_555 n
C28 C48 C47 120.1279 1_555 1_555 n
C29 C48 C31 120.1963 1_555 1_555 n
C29 C48 C47 120.1641 1_555 1_555 n
C29 C48 C32 120.1718 1_555 1_555 n
C44 C48 C46 120.1719 1_555 1_555 n
C29 C49 C32 120.1196 1_555 1_555 n
C30 C49 C32 120.1881 1_555 1_555 n
C31 C49 C45 120.1802 1_555 1_555 n
C30 C49 C47 120.1721 1_555 1_555 n
C30 C49 C31 120.1799 1_555 1_555 n
C30 C50 C33 119.6524 1_555 1_555 n
C33 C50 C47 119.6215 1_555 1_555 n
C31 C50 C46 119.66 1_555 1_555 n
C31 C50 C34 119.6362 1_555 1_555 n
C31 C50 C34 119.6517 1_555 1_555 n
C46 C51 C47 119.6438 1_555 1_555 n
C31 C51 C34 119.6512 1_555 1_555 n
C33 C51 C47 119.6512 1_555 1_555 n
C32 C51 C33 119.6363 1_555 1_555 n
C32 C51 C46 119.6208 1_555 1_555 n
C32 C52 C44 120.6518 1_555 1_555 n
C29 C52 C46 120.6439 1_555 1_555 n
C29 C52 C46 120.6832 1_555 1_555 n
C33 C52 C45 120.6505 1_555 1_555 n
C33 C52 C45 120.6741 1_555 1_555 n
C30 C53 C33 120.6574 1_555 1_555 n
C30 C53 C33 120.6826 1_555 1_555 n
C29 C53 C45 120.6746 1_555 1_555 n
C34 C53 C44 120.6815 1_555 1_555 n
C28 C53 C46 120.6886 1_555 1_555 n
C34 C54 C37 120.6736 1_555 1_555 n
C37 C54 C41 120.6815 1_555 1_555 n
C35 C54 C43 120.6752 1_555 1_555 n
C38 C54 C41 120.6981 1_555 1_555 n
C35 C54 C38 120.6902 1_555 1_555 n
C35 C55 C43 120.6743 1_555 1_555 n
C36 C55 C38 120.682 1_555 1_555 n
C38 C55 C41 120.682 1_555 1_555 n
C36 C55 C44 120.6748 1_555 1_555 n
C36 C55 C37 120.6975 1_555 1_555 n
C36 C56 C39 119.6125 1_555 1_555 n
C37 C56 C39 119.6589 1_555 1_555 n
C37 C56 C40 119.6209 1_555 1_555 n
C37 C56 C42 119.6517 1_555 1_555 n
C37 C56 C40 119.6517 1_555 1_555 n
C37 C57 C40 119.637 1_555 1_555 n
C38 C57 C42 119.6524 1_555 1_555 n
C38 C57 C39 119.6524 1_555 1_555 n
C38 C57 C39 119.6593 1_555 1_555 n
C38 C57 C43 119.6592 1_555 1_555 n
C35 C58 C38 120.1264 1_555 1_555 n
C35 C58 C42 120.1791 1_555 1_555 n
C35 C58 C39 120.126 1_555 1_555 n
C36 C58 C39 120.173 1_555 1_555 n
C36 C58 C42 120.1651 1_555 1_555 n
C36 C59 C39 120.1804 1_555 1_555 n
C36 C59 C39 120.1269 1_555 1_555 n
C35 C59 C42 120.1797 1_555 1_555 n
C35 C59 C40 120.1736 1_555 1_555 n
C34 C59 C40 120.1656 1_555 1_555 n
C40 C60 C40 120.1658 1_555 1_555 n
C41 C60 C42 120.1736 1_555 1_555 n
C41 C60 C43 120.1945 1_555 1_555 n
C39 C60 C41 120.1727 1_555 1_555 n
C40 C60 C41 120.1191 1_555 1_555 n
C41 C61 C42 120.1875 1_555 1_555 n
C42 C61 C43 119.6369 1_555 1_555 n
C40 C61 C44 119.6208 1_555 1_555 n
C42 C61 C44 119.6358 1_555 1_555 n
C39 C61 C43 119.6204 1_555 1_555 n
C42 C62 C43 119.6517 1_555 1_555 n
C38 C62 C43 119.6516 1_555 1_555 n
C35 C62 C43 120.6832 1_555 1_555 n
C37 C62 C41 120.6742 1_555 1_555 n
C36 C62 C43 120.6511 1_555 1_555 n
C36 C63 C41 120.6582 1_555 1_555 n
C35 C63 C44 120.65 1_555 1_555 n
C37 C63 C40 120.642 1_555 1_555 n
C34 C63 C44 120.6737 1_555 1_555 n
C29 C63 C34 120.6964 1_555 1_555 n
C29 C64 C33 120.6755 1_555 1_555 n
C30 C64 C46 120.6969 1_555 1_555 n
C34 C64 C45 120.6747 1_555 1_555 n
C30 C64 C45 120.6826 1_555 1_555 n
C32 C64 C45 119.6513 1_555 1_555 n
C32 C65 C45 119.6512 1_555 1_555 n
C31 C65 C34 119.6593 1_555 1_555 n
C33 C65 C47 119.6291 1_555 1_555 n
C46 C65 C47 119.6054 1_555 1_555 n
C32 C65 C46 119.6518 1_555 1_555 n
C29 C66 C32 120.164 1_555 1_555 n
C30 C66 C47 120.1275 1_555 1_555 n
C45 C66 C47 120.1724 1_555 1_555 n
C30 C66 C45 120.1644 1_555 1_555 n
C31 C66 C44 120.1281 1_555 1_555 n
C31 C67 C44 120.1809 1_555 1_555 n

loop_
_geom_bond_atom_site_label_1
_geom_bond_atom_site_label_2
_geom_bond_distance
_geom_bond_site_symmetry_2
_ccdc_geom_bond_type
O1 C290 1.247 . S
O1 Cu193 1.953 1_556 S
O2 Cu195 1.953 . S
O2 C292 1.247 . S
O3 Cu197 1.953 . S
O3 C448 1.247 . S
O4 C446 1.247 . S
O4 Cu199 1.953 1_556 S
O5 C294 1.247 . S
O5 Cu201 1.953 1_556 S
O6 Cu203 1.953 . S
O6 C296 1.247 . S
O7 C450 1.247 . S
O7 Cu205 1.953 . S
O8 C298 1.247 . S
O8 Cu207 1.953 1_556 S
O9 Cu209 1.953 . S
O9 C300 1.247 . S
O10 C302 1.247 . S
O10 Cu211 1.953 . S
O11 C304 1.247 . S
O11 Cu213 1.953 . S
O12 Cu215 1.953 . S
O12 C456 1.247 . S
O13 C306 1.247 . S
O13 Cu217 1.953 . S
O14 C308 1.247 . S
O14 Cu219 1.953 . S
O15 C454 1.247 . S
O15 Cu221 1.953 . S
O16 Cu223 1.953 . S
O16 C452 1.247 . S
O17 C310 1.256 . S
O17 Cu225 1.943 1_655 S
O18 C476 1.256 . S
O18 Cu227 1.943 1_655 S
O19 Cu229 1.943 . S
O19 C312 1.256 . S
O20 Cu231 1.943 . S
O20 C478 1.256 . S
O21 C314 1.256 . S
O21 Cu233 1.943 1_655 S
O22 C316 1.256 . S
O22 Cu235 1.943 1_655 S
O23 Cu237 1.943 . S
O23 C318 1.256 . S
O24 C480 1.256 . S
O24 Cu239 1.943 . S
O25 Cu241 1.943 . S
O25 C320 1.256 . S
O26 Cu243 1.943 . S
O26 C474 1.256 . S
O27 Cu245 1.943 . S
O27 C322 1.256 . S
O28 Cu247 1.943 . S
O28 C324 1.256 . S
O29 C326 1.256 . S
O29 Cu249 1.943 . S
O30 Cu251 1.943 . S
O30 C470 1.256 . S
O31 C328 1.256 . S
O31 Cu253 1.943 . S
O32 C472 1.256 . S
O32 Cu255 1.943 . S
O33 C330 1.241 . S
O33 Cu257 1.943 1_565 S
O34 Cu259 1.943 . S
O34 C332 1.241 . S
O35 C466 1.241 . S
O35 Cu261 1.943 1_565 S
O36 Cu263 1.943 . S
O36 C468 1.241 . S
O37 C334 1.241 . S
O37 Cu265 1.943 1_565 S
O38 C336 1.241 . S
O38 Cu267 1.943 . S
O39 C338 1.241 . S
O39 Cu269 1.943 1_565 S
O40 Cu271 1.943 . S
O40 C464 1.241 . S
O41 Cu273 1.943 . S
O41 C340 1.241 . S
O42 C342 1.241 . S
O42 Cu275 1.943 . S
O43 C458 1.241 . S
O43 Cu277 1.943 . S
O44 C460 1.241 . S
O44 Cu279 1.943 . S
O45 C344 1.241 . S
O45 Cu281 1.943 . S
O46 C346 1.241 . S
O46 Cu283 1.943 . S
O47 Cu285 1.943 . S
O47 C462 1.241 . S
O48 C348 1.241 . S
O48 Cu287 1.943 . S
O49 Cu193 1.950 . S
O49 C350 1.240 . S
O50 C352 1.240 . S
O50 Cu195 1.950 . S
O51 C412 1.240 . S
O51 Cu197 1.950 . S
O52 Cu199 1.950 . S
O52 C410 1.240 . S
O53 C354 1.240 . S
O53 Cu201 1.950 . S
O54 C356 1.240 . S
O54 Cu203 1.950 . S
O55 C414 1.240 . S
O55 Cu205 1.950 . S
O56 C358 1.240 . S
O56 Cu207 1.950 . S
O57 C360 1.240 . S
O57 Cu217 1.950 1_556 S
O58 C362 1.240 . S
O58 Cu219 1.950 . S
O59 Cu221 1.950 . S
O59 C420 1.240 . S
O60 C418 1.240 . S
O60 Cu223 1.950 1_556 S
O61 C364 1.240 . S
O61 Cu209 1.950 1_556 S
O62 C366 1.240 . S
O62 Cu211 1.950 . S
O63 Cu213 1.950 . S
O63 C368 1.240 . S
O64 C416 1.240 . S
O64 Cu215 1.950 1_556 S
O65 C370 1.255 . S
O65 Cu273 1.949 1_565 S
O66 Cu275 1.949 . S
O66 C372 1.255 . S
O67 C440 1.255 . S
O67 Cu277 1.949 1_565 S
O68 C442 1.255 . S
O68 Cu279 1.949 . S
O69 C374 1.255 . S
O69 Cu281 1.949 1_565 S
O70 Cu283 1.949 . S
O70 C376 1.255 . S
O71 C444 1.255 . S
O71 Cu285 1.949 1_565 S
O72 Cu287 1.949 . S
O72 C378 1.255 . S
O73 C380 1.255 . S
O73 Cu265 1.949 . S
O74 C382 1.255 . S
O74 Cu267 1.949 . S
O75 C384 1.255 . S
O75 Cu269 1.949 . S
O76 C438 1.255 . S
O76 Cu271 1.949 . S
O77 Cu257 1.949 . S
O77 C386 1.255 . S
O78 Cu259 1.949 . S
O78 C388 1.255 . S
O79 Cu261 1.949 . S
O79 C434 1.255 . S
O80 Cu263 1.949 . S
O80 C436 1.255 . S
O81 C390 1.249 . S
O81 Cu249 1.940 1_655 S
O82 C430 1.249 . S
O82 Cu251 1.940 1_655 S
O83 C392 1.249 . S
O83 Cu253 1.940 . S
O84 Cu255 1.940 . S
O84 C432 1.249 . S
O85 C394 1.249 . S
O85 Cu241 1.940 1_655 S
O86 C428 1.249 . S
O86 Cu243 1.940 1_655 S
O87 C396 1.249 . S
O87 Cu245 1.940 . S
O88 Cu247 1.940 . S
O88 C398 1.249 . S
O89 Cu225 1.940 . S
O89 C400 1.249 . S
O90 Cu227 1.940 . S
O90 C422 1.249 . S
O91 Cu229 1.940 . S
O91 C402 1.249 . S
O92 Cu231 1.940 . S
O92 C424 1.249 . S
O93 C404 1.249 . S
O93 Cu233 1.940 . S
O94 C406 1.249 . S
O94 Cu235 1.940 . S
O95 C408 1.249 . S
O95 Cu237 1.940 . S
O96 C426 1.249 . S
O96 Cu239 1.940 . S
O97 C410 1.247 . S
O97 Cu201 1.953 . S
O98 C412 1.247 . S
O98 Cu203 1.953 . S
O99 C352 1.247 . S
O99 Cu205 1.953 . S
O100 C350 1.247 . S
O100 Cu207 1.953 . S
O101 Cu193 1.953 . S
O101 C358 1.247 . S
O102 C414 1.247 . S
O102 Cu195 1.953 . S
O103 C356 1.247 . S
O103 Cu197 1.953 . S
O104 Cu199 1.953 . S
O104 C354 1.247 . S
O105 C416 1.247 . S
O105 Cu217 1.953 1_556 S
O106 Cu219 1.953 . S
O106 C368 1.247 . S
O107 C366 1.247 . S
O107 Cu221 1.953 . S
O108 C364 1.247 . S
O108 Cu223 1.953 1_556 S
O109 C418 1.247 . S
O109 Cu209 1.953 1_556 S
O110 Cu211 1.953 . S
O110 C420 1.247 . S
O111 Cu213 1.953 . S
O111 C362 1.247 . S
O112 C360 1.247 . S
O112 Cu215 1.953 1_556 S
O113 C422 1.256 . S
O113 Cu233 1.943 . S
O114 C400 1.256 . S
O114 Cu235 1.943 . S
O115 C424 1.256 . S
O115 Cu237 1.943 . S
O116 C402 1.256 . S
O116 Cu239 1.943 . S
O117 Cu225 1.943 . S
O117 C406 1.256 . S
O118 Cu227 1.943 . S
O118 C404 1.256 . S
O119 Cu229 1.943 . S
O119 C426 1.256 . S
O120 Cu231 1.943 . S
O120 C408 1.256 . S
O121 C428 1.256 . S
O121 Cu249 1.943 1_655 S
O122 C394 1.256 . S
O122 Cu251 1.943 1_655 S
O123 Cu253 1.943 . S
O123 C398 1.256 . S
O124 C396 1.256 . S
O124 Cu255 1.943 . S
O125 C430 1.256 . S
O125 Cu241 1.943 1_655 S
O126 C390 1.256 . S
O126 Cu243 1.943 1_655 S
O127 Cu245 1.943 . S
O127 C432 1.256 . S
O128 Cu247 1.943 . S
O128 C392 1.256 . S
O129 C434 1.241 . S
O129 Cu265 1.943 . S
O130 C436 1.241 . S
O130 Cu267 1.943 . S
O131 C386 1.241 . S
O131 Cu269 1.943 . S
O132 C388 1.241 . S
O132 Cu271 1.943 . S
O133 Cu257 1.943 . S
O133 C384 1.241 . S
O134 C438 1.241 . S
O134 Cu259 1.943 . S
O135 Cu261 1.943 . S
O135 C380 1.241 . S
O136 C382 1.241 . S
O136 Cu263 1.943 . S
O137 C440 1.241 . S
O137 Cu281 1.943 1_565 S
O138 C442 1.241 . S
O138 Cu283 1.943 . S
O139 C370 1.241 . S
O139 Cu285 1.943 1_565 S
O140 Cu287 1.943 . S
O140 C372 1.241 . S
O141 C444 1.241 . S
O141 Cu273 1.943 1_565 S
O142 C378 1.241 . S
O142 Cu275 1.943 . S
O143 C374 1.241 . S
O143 Cu277 1.943 1_565 S
O144 Cu279 1.943 . S
O144 C376 1.241 . S
O145 C446 1.240 . S
O145 Cu201 1.950 1_556 S
O146 C448 1.240 . S
O146 Cu203 1.950 . S
O147 Cu205 1.950 . S
O147 C292 1.240 . S
O148 C290 1.240 . S
O148 Cu207 1.950 1_556 S
O149 C298 1.240 . S
O149 Cu193 1.950 1_556 S
O150 Cu195 1.950 . S
O150 C450 1.240 . S
O151 Cu197 1.950 . S
O151 C296 1.240 . S
O152 C294 1.240 . S
O152 Cu199 1.950 1_556 S
O153 C452 1.240 . S
O153 Cu209 1.950 . S
O154 C454 1.240 . S
O154 Cu211 1.950 . S
O155 C308 1.240 . S
O155 Cu213 1.950 . S
O156 Cu215 1.950 . S
O156 C306 1.240 . S
O157 Cu217 1.950 . S
O157 C456 1.240 . S
O158 C304 1.240 . S
O158 Cu219 1.950 . S
O159 C302 1.240 . S
O159 Cu221 1.950 . S
O160 C300 1.240 . S
O160 Cu223 1.950 . S
O161 Cu281 1.949 . S
O161 C458 1.255 . S
O162 Cu283 1.949 . S
O162 C460 1.255 . S
O163 Cu285 1.949 . S
O163 C340 1.255 . S
O164 Cu287 1.949 . S
O164 C342 1.255 . S
O165 C462 1.255 . S
O165 Cu273 1.949 . S
O166 C348 1.255 . S
O166 Cu275 1.949 . S
O167 Cu277 1.949 . S
O167 C344 1.255 . S
O168 C346 1.255 . S
O168 Cu279 1.949 . S
O169 C338 1.255 . S
O169 Cu257 1.949 1_565 S
O170 Cu259 1.949 . S
O170 C464 1.255 . S
O171 C334 1.255 . S
O171 Cu261 1.949 1_565 S
O172 Cu263 1.949 . S
O172 C336 1.255 . S
O173 C466 1.255 . S
O173 Cu265 1.949 1_565 S
O174 Cu267 1.949 . S
O174 C468 1.255 . S
O175 C330 1.255 . S
O175 Cu269 1.949 1_565 S
O176 C332 1.255 . S
O176 Cu271 1.949 . S
O177 C470 1.249 . S
O177 Cu241 1.940 . S
O178 Cu243 1.940 . S
O178 C326 1.249 . S
O179 C472 1.249 . S
O179 Cu245 1.940 . S
O180 C328 1.249 . S
O180 Cu247 1.940 . S
O181 Cu249 1.940 . S
O181 C474 1.249 . S
O182 C320 1.249 . S
O182 Cu251 1.940 . S
O183 C324 1.249 . S
O183 Cu253 1.940 . S
O184 Cu255 1.940 . S
O184 C322 1.249 . S
O185 C476 1.249 . S
O185 Cu233 1.940 1_655 S
O186 C310 1.249 . S
O186 Cu235 1.940 1_655 S
O187 C478 1.249 . S
O187 Cu237 1.940 . S
O188 Cu239 1.940 . S
O188 C312 1.249 . S
O189 C316 1.249 . S
O189 Cu225 1.940 1_655 S
O190 C314 1.249 . S
O190 Cu227 1.940 1_655 S
O191 Cu229 1.940 . S
O191 C480 1.249 . S
O192 Cu231 1.940 . S
O192 C318 1.249 . S
Cu193 Cu207 2.610 . S
Cu193 O194 2.148 . S
Cu193 O1 1.953 1_554 S
Cu193 O149 1.950 1_554 S
O194 H673 1.096 . S
O194 H721 1.107 . S
Cu195 O196 2.148 . S
Cu195 Cu205 2.610 . S
O196 H674 1.096 . S
O196 H722 1.107 . S
Cu197 Cu203 2.610 . S
Cu197 O198 2.148 . S
O198 H723 1.107 . S
O198 H675 1.096 . S
Cu199 O200 2.148 . S
Cu199 Cu201 2.610 . S
Cu199 O4 1.953 1_554 S
Cu199 O152 1.950 1_554 S
O200 H676 1.096 . S
O200 H724 1.107 . S
Cu201 O202 2.148 . S
Cu201 O5 1.953 1_554 S
Cu201 O145 1.950 1_554 S
O202 H677 1.096 . S
O202 H725 1.107 . S
Cu203 O204 2.148 . S
O204 H726 1.107 . S
O204 H678 1.096 . S
Cu205 O206 2.148 . S
O206 H679 1.096 . S
O206 H727 1.107 . S
Cu207 O208 2.148 . S
Cu207 O8 1.953 1_554 S
Cu207 O148 1.950 1_554 S
O208 H680 1.096 . S
O208 H728 1.107 . S
Cu209 Cu223 2.610 . S
Cu209 O210 2.148 . S
Cu209 O61 1.950 1_554 S
Cu209 O109 1.953 1_554 S
O210 H733 1.107 . S
O210 H681 1.096 . S
Cu211 O212 2.148 . S
Cu211 Cu221 2.610 . S
O212 H682 1.096 . S
O212 H734 1.107 . S
Cu213 Cu219 2.610 . S
Cu213 O214 2.148 . S
O214 H683 1.096 . S
O214 H735 1.107 . S
Cu215 O216 2.148 . S
Cu215 Cu217 2.610 . S
Cu215 O64 1.950 1_554 S
Cu215 O112 1.953 1_554 S
O216 H684 1.096 . S
O216 H736 1.107 . S
Cu217 O218 2.148 . S
Cu217 O57 1.950 1_554 S
Cu217 O105 1.953 1_554 S
O218 H685 1.096 . S
O218 H729 1.107 . S
Cu219 O220 2.148 . S
O220 H686 1.096 . S
O220 H730 1.107 . S
Cu221 O222 2.148 . S
O222 H687 1.096 . S
O222 H731 1.107 . S
Cu223 O224 2.148 . S
Cu223 O60 1.950 1_554 S
Cu223 O108 1.953 1_554 S
O224 H732 1.107 . S
O224 H688 1.096 . S
Cu225 Cu235 2.637 . S
Cu225 O226 2.170 . S
Cu225 O17 1.943 1_455 S
Cu225 O189 1.940 1_455 S
O226 H689 1.107 . S
O226 H761 1.119 . S
Cu227 O228 2.170 . S
Cu227 Cu233 2.637 . S
Cu227 O18 1.943 1_455 S
Cu227 O190 1.940 1_455 S
O228 H690 1.107 . S
O228 H762 1.119 . S
Cu229 O230 2.170 . S
Cu229 Cu239 2.637 . S
O230 H691 1.107 . S
O230 H763 1.119 . S
Cu231 Cu237 2.637 . S
Cu231 O232 2.170 . S
O232 H764 1.119 . S
O232 H692 1.107 . S
Cu233 O234 2.170 . S
Cu233 O21 1.943 1_455 S
Cu233 O185 1.940 1_455 S
O234 H693 1.107 . S
O234 H765 1.119 . S
Cu235 O236 2.170 . S
Cu235 O22 1.943 1_455 S
Cu235 O186 1.940 1_455 S
O236 H694 1.107 . S
O236 H766 1.119 . S
Cu237 O238 2.170 . S
O238 H767 1.119 . S
O238 H695 1.107 . S
Cu239 O240 2.170 . S
O240 H696 1.107 . S
O240 H768 1.119 . S
Cu241 Cu251 2.637 . S
Cu241 O242 2.170 . S
Cu241 O85 1.940 1_455 S
Cu241 O125 1.943 1_455 S
O242 H757 1.119 . S
O242 H697 1.107 . S
Cu243 O244 2.170 . S
Cu243 Cu249 2.637 . S
Cu243 O86 1.940 1_455 S
Cu243 O126 1.943 1_455 S
O244 H698 1.107 . S
O244 H758 1.119 . S
Cu245 O246 2.170 . S
Cu245 Cu255 2.637 . S
O246 H699 1.107 . S
O246 H759 1.119 . S
Cu247 Cu253 2.637 . S
Cu247 O248 2.170 . S
O248 H700 1.107 . S
O248 H760 1.119 . S
Cu249 O250 2.170 . S
Cu249 O81 1.940 1_455 S
Cu249 O121 1.943 1_455 S
O250 H701 1.107 . S
O250 H753 1.119 . S
Cu251 O252 2.170 . S
Cu251 O82 1.940 1_455 S
Cu251 O122 1.943 1_455 S
O252 H754 1.119 . S
O252 H702 1.107 . S
Cu253 O254 2.170 . S
O254 H703 1.107 . S
O254 H755 1.119 . S
Cu255 O256 2.170 . S
O256 H704 1.107 . S
O256 H756 1.119 . S
Cu257 Cu269 2.623 . S
Cu257 O258 2.159 . S
Cu257 O33 1.943 1_545 S
Cu257 O169 1.949 1_545 S
O258 H705 1.119 . S
O258 H749 1.096 . S
Cu259 O260 2.159 . S
Cu259 Cu271 2.623 . S
O260 H750 1.096 . S
O260 H706 1.119 . S
Cu261 O262 2.159 . S
Cu261 Cu265 2.623 . S
Cu261 O35 1.943 1_545 S
Cu261 O171 1.949 1_545 S
O262 H751 1.096 . S
O262 H707 1.119 . S
Cu263 Cu267 2.623 . S
Cu263 O264 2.159 . S
O264 H708 1.119 . S
O264 H752 1.096 . S
Cu265 O266 2.159 . S
Cu265 O37 1.943 1_545 S
Cu265 O173 1.949 1_545 S
O266 H745 1.096 . S
O266 H709 1.119 . S
Cu267 O268 2.159 . S
O268 H710 1.119 . S
O268 H746 1.096 . S
Cu269 O270 2.159 . S
Cu269 O39 1.943 1_545 S
Cu269 O175 1.949 1_545 S
O270 H711 1.119 . S
O270 H747 1.096 . S
Cu271 O272 2.159 . S
O272 H748 1.096 . S
O272 H712 1.119 . S
Cu273 O274 2.159 . S
Cu273 Cu285 2.623 . S
Cu273 O65 1.949 1_545 S
Cu273 O141 1.943 1_545 S
O274 H737 1.096 . S
O274 H713 1.119 . S
Cu275 Cu287 2.623 . S
Cu275 O276 2.159 . S
O276 H714 1.119 . S
O276 H738 1.096 . S
Cu277 Cu281 2.623 . S
Cu277 O278 2.159 . S
Cu277 O67 1.949 1_545 S
Cu277 O143 1.943 1_545 S
O278 H715 1.119 . S
O278 H739 1.096 . S
Cu279 O280 2.159 . S
Cu279 Cu283 2.623 . S
O280 H740 1.096 . S
O280 H716 1.119 . S
Cu281 O282 2.159 . S
Cu281 O69 1.949 1_545 S
Cu281 O137 1.943 1_545 S
O282 H717 1.119 . S
O282 H741 1.096 . S
Cu283 O284 2.159 . S
O284 H742 1.096 . S
O284 H718 1.119 . S
Cu285 O286 2.159 . S
Cu285 O71 1.949 1_545 S
Cu285 O139 1.943 1_545 S
O286 H743 1.096 . S
O286 H719 1.119 . S
Cu287 O288 2.159 . S
O288 H720 1.119 . S
O288 H744 1.096 . S
C289 C481 1.386 . S
C289 C290 1.500 . S
C289 C539 1.394 . S
C291 C483 1.386 . S
C291 C639 1.394 . S
C291 C292 1.500 . S
C293 C294 1.500 . S
C293 C485 1.386 . S
C293 C523 1.394 . S
C295 C525 1.394 . S
C295 C487 1.386 . S
C295 C296 1.500 . S
C297 C641 1.394 . S
C297 C298 1.500 . S
C297 C661 1.386 . S
C299 C491 1.386 . S
C299 C535 1.394 . S
C299 C300 1.500 . S
C301 C302 1.500 . S
C301 C493 1.386 . S
C301 C647 1.394 . S
C303 C304 1.500 . S
C303 C533 1.394 . S
C303 C663 1.386 . S
C305 C497 1.386 . S
C305 C531 1.394 . S
C305 C306 1.500 . S
C307 C308 1.500 . S
C307 C643 1.394 . S
C307 C499 1.386 . S
C309 C501 1.393 . S
C309 C310 1.487 . S
C309 C667 1.401 . S
C311 C505 1.393 . S
C311 C499 1.401 . S
C311 C312 1.487 . S
C313 C314 1.487 . S
C313 C507 1.393 . S
C313 C671 1.401 . S
C315 C669 1.401 . S
C315 C316 1.487 . S
C315 C509 1.393 . S
C317 C483 1.401 . S
C317 C653 1.393 . S
C317 C318 1.487 . S
C319 C495 1.401 . S
C319 C513 1.393 . S
C319 C320 1.487 . S
C321 C322 1.487 . S
C321 C493 1.401 . S
C321 C651 1.393 . S
C323 C324 1.487 . S
C323 C491 1.401 . S
C323 C649 1.393 . S
C325 C517 1.393 . S
C325 C326 1.487 . S
C325 C661 1.401 . S
C327 C487 1.401 . S
C327 C659 1.393 . S
C327 C328 1.487 . S
C329 C521 1.401 . S
C329 C330 1.494 . S
C329 C519 1.386 . S
C331 C517 1.386 . S
C331 C332 1.494 . S
C331 C641 1.401 . S
C333 C334 1.494 . S
C333 C527 1.401 . S
C333 C503 1.386 . S
C335 C529 1.401 . S
C335 C501 1.386 . S
C335 C336 1.494 . S
C337 C655 1.386 . S
C337 C338 1.494 . S
C337 C531 1.401 . S
C339 C515 1.386 . S
C339 C533 1.401 . S
C339 C340 1.494 . S
C341 C342 1.494 . S
C341 C513 1.386 . S
C341 C645 1.401 . S
C343 C537 1.401 . S
C343 C509 1.386 . S
C343 C344 1.494 . S
C345 C346 1.494 . S
C345 C507 1.386 . S
C345 C637 1.401 . S
C347 C639 1.401 . S
C347 C653 1.386 . S
C347 C348 1.494 . S
C349 C541 1.394 . S
C349 C599 1.386 . S
C349 C350 1.500 . S
C351 C352 1.500 . S
C351 C633 1.394 . S
C351 C597 1.386 . S
C353 C545 1.394 . S
C353 C583 1.386 . S
C353 C354 1.500 . S
C355 C356 1.500 . S
C355 C625 1.394 . S
C355 C581 1.386 . S
C357 C585 1.386 . S
C357 C549 1.394 . S
C357 C358 1.500 . S
C359 C360 1.500 . S
C359 C551 1.394 . S
C359 C595 1.386 . S
C361 C553 1.394 . S
C361 C593 1.386 . S
C361 C362 1.500 . S
C363 C557 1.394 . S
C363 C364 1.500 . S
C363 C589 1.386 . S
C365 C587 1.386 . S
C365 C629 1.394 . S
C365 C366 1.500 . S
C367 C559 1.394 . S
C367 C591 1.386 . S
C367 C368 1.500 . S
C369 C561 1.386 . S
C369 C370 1.494 . S
C369 C631 1.401 . S
C371 C559 1.401 . S
C371 C372 1.494 . S
C371 C563 1.386 . S
C373 C374 1.494 . S
C373 C565 1.386 . S
C373 C635 1.401 . S
C375 C543 1.401 . S
C375 C567 1.386 . S
C375 C376 1.494 . S
C377 C541 1.401 . S
C377 C569 1.386 . S
C377 C378 1.494 . S
C379 C571 1.386 . S
C379 C380 1.494 . S
C379 C627 1.401 . S
C381 C555 1.401 . S
C381 C573 1.386 . S
C381 C382 1.494 . S
C383 C553 1.401 . S
C383 C575 1.386 . S
C383 C384 1.494 . S
C385 C577 1.386 . S
C385 C549 1.401 . S
C385 C386 1.494 . S
C387 C388 1.494 . S
C387 C579 1.386 . S
C387 C547 1.401 . S
C389 C390 1.487 . S
C389 C581 1.401 . S
C389 C623 1.393 . S
C391 C577 1.393 . S
C391 C585 1.401 . S
C391 C392 1.487 . S
C393 C587 1.401 . S
C393 C619 1.393 . S
C393 C394 1.487 . S
C395 C396 1.487 . S
C395 C561 1.393 . S
C395 C607 1.401 . S
C397 C591 1.401 . S
C397 C563 1.393 . S
C397 C398 1.487 . S
C399 C593 1.401 . S
C399 C575 1.393 . S
C399 C400 1.487 . S
C401 C402 1.487 . S
C401 C571 1.393 . S
C401 C609 1.401 . S
C403 C597 1.401 . S
C403 C404 1.487 . S
C403 C615 1.393 . S
C405 C569 1.393 . S
C405 C599 1.401 . S
C405 C406 1.487 . S
C407 C408 1.487 . S
C407 C601 1.401 . S
C407 C565 1.393 . S
C409 C601 1.386 . S
C409 C635 1.394 . S
C409 C410 1.500 . S
C411 C412 1.500 . S
C411 C543 1.394 . S
C411 C603 1.386 . S
C413 C414 1.500 . S
C413 C605 1.386 . S
C413 C547 1.394 . S
C415 C607 1.386 . S
C415 C416 1.500 . S
C415 C631 1.394 . S
C417 C418 1.500 . S
C417 C609 1.386 . S
C417 C627 1.394 . S
C419 C555 1.394 . S
C419 C611 1.386 . S
C419 C420 1.500 . S
C421 C613 1.393 . S
C421 C422 1.487 . S
C421 C595 1.401 . S
C423 C611 1.401 . S
C423 C424 1.487 . S
C423 C573 1.393 . S
C425 C567 1.393 . S
C425 C426 1.487 . S
C425 C603 1.401 . S
C427 C617 1.393 . S
C427 C428 1.487 . S
C427 C589 1.401 . S
C429 C430 1.487 . S
C429 C583 1.401 . S
C429 C621 1.393 . S
C431 C579 1.393 . S
C431 C605 1.401 . S
C431 C432 1.487 . S
C433 C625 1.401 . S
C433 C623 1.386 . S
C433 C434 1.494 . S
C435 C436 1.494 . S
C435 C545 1.401 . S
C435 C621 1.386 . S
C437 C438 1.494 . S
C437 C613 1.386 . S
C437 C551 1.401 . S
C439 C629 1.401 . S
C439 C440 1.494 . S
C439 C619 1.386 . S
C441 C617 1.386 . S
C441 C442 1.494 . S
C441 C557 1.401 . S
C443 C444 1.494 . S
C443 C615 1.386 . S
C443 C633 1.401 . S
C445 C446 1.500 . S
C445 C637 1.394 . S
C445 C671 1.386 . S
C447 C537 1.394 . S
C447 C669 1.386 . S
C447 C448 1.500 . S
C449 C489 1.386 . S
C449 C521 1.394 . S
C449 C450 1.500 . S
C451 C529 1.394 . S
C451 C667 1.386 . S
C451 C452 1.500 . S
C453 C454 1.500 . S
C453 C527 1.394 . S
C453 C665 1.386 . S
C455 C495 1.386 . S
C455 C645 1.394 . S
C455 C456 1.500 . S
C457 C535 1.401 . S
C457 C649 1.386 . S
C457 C458 1.494 . S
C459 C460 1.494 . S
C459 C647 1.401 . S
C459 C651 1.386 . S
C461 C511 1.386 . S
C461 C462 1.494 . S
C461 C539 1.401 . S
C463 C505 1.386 . S
C463 C643 1.401 . S
C463 C464 1.494 . S
C465 C466 1.494 . S
C465 C657 1.386 . S
C465 C523 1.401 . S
C467 C525 1.401 . S
C467 C468 1.494 . S
C467 C659 1.386 . S
C469 C489 1.401 . S
C469 C519 1.393 . S
C469 C470 1.487 . S
C471 C472 1.487 . S
C471 C657 1.393 . S
C471 C485 1.401 . S
C473 C515 1.393 . S
C473 C663 1.401 . S
C473 C474 1.487 . S
C475 C476 1.487 . S
C475 C665 1.401 . S
C475 C503 1.393 . S
C477 C497 1.401 . S
C477 C478 1.487 . S
C477 C655 1.393 . S
C479 C511 1.393 . S
C479 C480 1.487 . S
C479 C481 1.401 . S
C481 H482 1.137 . S
C483 H484 1.137 . S
C485 H486 1.137 . S
C487 H488 1.137 . S
C489 H490 1.137 . S
C491 H492 1.137 . S
C493 H494 1.137 . S
C495 H496 1.137 . S
C497 H498 1.137 . S
C499 H500 1.137 . S
C501 H502 1.143 . S
C503 H504 1.143 . S
C505 H506 1.143 . S
C507 H508 1.143 . S
C509 H510 1.143 . S
C511 H512 1.143 . S
C513 H514 1.143 . S
C515 H516 1.143 . S
C517 H518 1.143 . S
C519 H520 1.143 . S
C521 H522 1.131 . S
C523 H524 1.131 . S
C525 H526 1.131 . S
C527 H528 1.131 . S
C529 H530 1.131 . S
C531 H532 1.131 . S
C533 H534 1.131 . S
C535 H536 1.131 . S
C537 H538 1.131 . S
C539 H540 1.131 . S
C541 H542 1.131 . S
C543 H544 1.131 . S
C545 H546 1.131 . S
C547 H548 1.131 . S
C549 H550 1.131 . S
C551 H552 1.131 . S
C553 H554 1.131 . S
C555 H556 1.131 . S
C557 H558 1.131 . S
C559 H560 1.131 . S
C561 H562 1.143 . S
C563 H564 1.143 . S
C565 H566 1.143 . S
C567 H568 1.143 . S
C569 H570 1.143 . S
C571 H572 1.143 . S
C573 H574 1.143 . S
C575 H576 1.143 . S
C577 H578 1.143 . S
C579 H580 1.143 . S
C581 H582 1.137 . S
C583 H584 1.137 . S
C585 H586 1.137 . S
C587 H588 1.137 . S
C589 H590 1.137 . S
C591 H592 1.137 . S
C593 H594 1.137 . S
C595 H596 1.137 . S
C597 H598 1.137 . S
C599 H600 1.137 . S
C601 H602 1.137 . S
C603 H604 1.137 . S
C605 H606 1.137 . S
C607 H608 1.137 . S
C609 H610 1.137 . S
C611 H612 1.137 . S
C613 H614 1.143 . S
C615 H616 1.143 . S
C617 H618 1.143 . S
C619 H620 1.143 . S
C621 H622 1.143 . S
C623 H624 1.143 . S
C625 H626 1.131 . S
C627 H628 1.131 . S
C629 H630 1.131 . S
C631 H632 1.131 . S
C633 H634 1.131 . S
C635 H636 1.131 . S
C637 H638 1.131 . S
C639 H640 1.131 . S
C641 H642 1.131 . S
C643 H644 1.131 . S
C645 H646 1.131 . S
C647 H648 1.131 . S
C649 H650 1.143 . S
C651 H652 1.143 . S
C653 H654 1.143 . S
C655 H656 1.143 . S
C657 H658 1.143 . S
C659 H660 1.143 . S
C661 H662 1.137 . S
C663 H664 1.137 . S
C665 H666 1.137 . S
C667 H668 1.137 . S
C669 H670 1.137 . S
C671 H672 1.137 . S
I1 I56 2.710 . S
I3 I58 2.710 . S
I4 I59 2.710 . S
I5 I60 2.710 . S
I6 I61 2.710 . S
I7 I62 2.710 . S
I8 I63 2.710 . S
I10 I65 2.710 . S
I12 I67 2.710 . S
I13 I68 2.710 . S
I14 I69 2.710 . S
I15 I70 2.710 . S
I16 I71 2.710 . S
I17 I72 2.710 . S
I18 I73 2.710 . S
I20 I75 2.710 . S
I21 I76 2.710 . S
I23 I78 2.710 . S
I25 I80 2.710 . S
I27 I82 2.710 . S
I28 I83 2.710 . S
I29 I84 2.710 . S
I30 I85 2.710 . S
I31 I86 2.710 . S
I32 I87 2.710 . S
I33 I88 2.710 . S
I34 I89 2.710 . S
I35 I90 2.710 . S
I36 I91 2.710 . S
I37 I92 2.710 . S
I38 I93 2.710 . S
I40 I95 2.710 . S
I42 I97 2.710 . S
I43 I98 2.710 . S
I44 I99 2.710 . S
I45 I100 2.710 . S
I46 I101 2.710 . S
I48 I103 2.710 . S
I51 I106 2.710 . S
I54 I109 2.710 . S
I66 I11 2.710 . S
I74 I19 2.710 . S
I107 I52 2.710 . S
I113 I137 2.710 . S
I115 I139 2.710 . S
I117 I141 2.710 . S
I118 I142 2.710 . S
I119 I143 2.710 . S
I120 I144 2.710 . S
I121 I145 2.710 . S
I123 I147 2.710 . S
I124 I148 2.710 . S
I126 I150 2.710 . S
I127 I151 2.710 . S
I128 I152 2.710 . S
I129 I153 2.710 . S
I131 I155 2.710 . S
I132 I156 2.710 . S
I133 I157 2.710 . S
I134 I158 2.710 . S
I149 I125 2.710 . S
I154 I130 2.710 . S
I159 I161 2.710 . S
I162 I160 2.710 . S
I108 I53 2.710 . S
I112 I136 2.710 . S
I49 I104 2.710 . S
I81 I26 2.710 . S
I116 I140 2.710 . S
I2 I57 2.710 . S
I135 I111 2.710 . S
I110 I55 2.710 . S
I114 I138 2.710 . S
I50 I105 2.710 . S
I146 I122 2.710 . S
I79 I24 2.710 . S
